data_1575985
loop_
_publ_author_name
'Shiels, Dominic'
'Pittalis, Michele'
'Gunarathna, Nadeeshan'
'Berlfein, Adriana C.'
'Brennessel, William W.'
'Ruggiero, Michael T.'
'Matson, Ellen M.'

_publ_section_title
;
 Isolation of Ce(iv) centered polyoxoalkoxide sandwich-type complexes
 allows comparison of metal-oxygen bond covalency.
;
_journal_issue 46
_journal_name_full 'Chemical science'
_journal_page_first 21917
_journal_page_last 21931
_journal_paper_doi 10.1039/d5sc06415e
_journal_volume 16
_journal_year 2025
_chemical_formula_moiety 'C8 H24 Ce Mo10 N2 O36, 3(C16 H36 N), C4 H10 O'
_chemical_formula_sum 'C60 H142 Ce Mo10 N5 O37'
_chemical_formula_weight 2625.30
_space_group_crystal_system monoclinic
_space_group_IT_number 14
_space_group_name_Hall '-P 2ybc'
_space_group_name_H-M_alt 'P 1 21/c 1'
_atom_sites_solution_hydrogens geom
_atom_sites_solution_primary dual
_atom_sites_solution_secondary difmap
_audit_creation_date 2025-05-15
_audit_creation_method
;
Olex2 1.5-ac6-020
(compiled 2024.02.14 svn.r2f8d729c for Rigaku Oxford Diffraction, GUI svn.r6966)
;
_audit_update_record
;
2025-08-21 deposited with the CCDC.	2025-10-10 downloaded from the CCDC.
;
_cell_angle_alpha 90
_cell_angle_beta 108.1910(10)
_cell_angle_gamma 90
_cell_formula_units_Z 4
_cell_length_a 23.92560(10)
_cell_length_b 22.61610(10)
_cell_length_c 18.27070(10)
_cell_measurement_reflns_used 110266
_cell_measurement_temperature 100.00(10)
_cell_measurement_theta_max 80.0360
_cell_measurement_theta_min 2.5180
_cell_volume 9392.24(9)
_computing_cell_refinement 'CrysAlisPro 1.171.43.136a (Rigaku OD, 2024)'
_computing_data_collection 'CrysAlisPro 1.171.43.136a (Rigaku OD, 2024)'
_computing_data_reduction 'CrysAlisPro 1.171.43.136a (Rigaku OD, 2024)'
_computing_molecular_graphics 'Olex2 1.5-ac6-020 (Dolomanov et al., 2009)'
_computing_publication_material 'Olex2 1.5-ac6-020 (Dolomanov et al., 2009)'
_computing_structure_refinement 'SHELXL 2019/3 (Sheldrick, 2015b)'
_computing_structure_solution 'SHELXT 2018/2 (Sheldrick, 2015a)'
_diffrn_ambient_environment N~2~
_diffrn_ambient_temperature 100.00(10)
_diffrn_detector 'Hybrid Pixel Array Detector'
_diffrn_detector_area_resol_mean 10.0000
_diffrn_detector_type HyPix
_diffrn_measured_fraction_theta_full 1.000
_diffrn_measured_fraction_theta_max 0.984
_diffrn_measurement_details
;
List of Runs (angles in degrees, time in seconds):

  # Type    Start    End  Width  t~exp~   \w     \q     \k     \f   Frames
#--------------------------------------------------------------------------
  1  \w     44.00 111.00   0.50    0.77    --  113.25-125.00-120.00  134
  2  \w     44.00 111.00   0.50    0.77    --  113.25-125.00 -60.00  134
  3  \w     44.00 111.00   0.50    0.77    --  113.25-125.00 -30.00  134
  4  \w     42.00 106.00   0.50    0.77    --  113.25 -94.00   0.00  128
  5  \w     44.00 111.00   0.50    0.77    --  113.25-125.00 120.00  134
  6  \w     42.00 106.00   0.50    0.77    --  113.25 -94.00 120.00  128
  7  \w    -24.00  65.00   0.50    0.19    --   47.28 -64.00  88.00  178
  8  \w     42.00  79.00   0.50    0.77    --  113.25 -61.00 150.00   74
  9  \w     42.00  79.00   0.50    0.77    --  113.25 -61.00 120.00   74
 10  \w     42.00  84.00   0.50    0.77    --  113.25 -64.00  88.00   84
 11  \w     42.00  79.00   0.50    0.77    --  113.25 -61.00  60.00   74
 12  \w    -27.00  26.00   0.50    0.19    --   47.28 -19.00 -90.00  106
 13  \w     42.00  79.00   0.50    0.77    --  113.25 -61.00 -90.00   74
 14  \w     42.00  79.00   0.50    0.77    --  113.25 -61.00-120.00   74
 15  \w     41.00 111.00   0.50    0.77    --  113.25   0.00-150.00  140
 16  \w     91.00 178.00   0.50    0.77    --  113.25  77.00-180.00  174
 17  \w     96.00 178.00   0.50    0.77    --  113.25  64.00-135.00  164
 18  \w     97.00 178.00   0.50    0.77    --  113.25  61.00 -60.00  162
 19  \w     97.00 178.00   0.50    0.77    --  113.25  61.00 -60.00  162
 20  \w    101.00 167.00   0.50    0.77    --  113.25  45.00 -90.00  132
 21  \w    101.00 178.00   0.50    0.77    --  113.25  45.00 -30.00  154
 22  \w    101.00 178.00   0.50    0.77    --  113.25  30.00  30.00  154
 23  \w     97.00 178.00   0.50    0.77    --  113.25  61.00 150.00  162
 24  \w     32.00 120.00   0.50    0.19    --   47.28  57.00 150.00  176
 25  \w     32.00 120.00   0.50    0.19    --   47.28  57.00  60.00  176
 26  \w     25.00 120.00   0.50    0.19    --   47.28  77.00   0.00  190
 27  \w     32.00 120.00   0.50    0.19    --   47.28  57.00 -30.00  176
 28  \w     32.00 120.00   0.50    0.19    --   47.28  57.00 -90.00  176
 29  \w     30.00 120.00   0.50    0.19    --   47.28  64.00-135.00  180
 30  \w    -65.00  25.00   0.50    0.19    --  -47.28  64.00-135.00  180
 31  \w    -65.00  25.00   0.50    0.19    --  -47.28  64.00-135.00  180
 32  \w    -72.00 -19.00   0.50    0.77    --  -91.75  64.00-135.00  106
 33  \w    -14.00  28.00   0.50    0.19    --  -47.28  19.00  30.00   84
 34  \w    -67.00 -19.00   0.50    0.77    --  -91.75  61.00  60.00   96
 35  \w    -86.00 -13.00   0.50    0.19    --  -47.28 125.00 -30.00  146
 36  \w   -119.00 -30.00   0.50    0.19    --  -47.28 -64.00  88.00  178
 37  \w   -163.00 -74.00   0.50    0.77    --  -91.75 -64.00  88.00  178
;
_diffrn_measurement_device 'four-circle diffractometer'
_diffrn_measurement_device_type 'XtaLAB Synergy, Dualflex, HyPix'
_diffrn_measurement_method '\w scans'
_diffrn_orient_matrix_type 'CrysAlisPro convention (1999,Acta A55,543-557)'
_diffrn_orient_matrix_UB_11 0.0494870000
_diffrn_orient_matrix_UB_12 0.0464971000
_diffrn_orient_matrix_UB_13 0.0228197000
_diffrn_orient_matrix_UB_21 0.0214158000
_diffrn_orient_matrix_UB_22 -0.0202599000
_diffrn_orient_matrix_UB_23 -0.0672240000
_diffrn_orient_matrix_UB_31 -0.0410463000
_diffrn_orient_matrix_UB_32 0.0454554000
_diffrn_orient_matrix_UB_33 -0.0533106000
_diffrn_radiation_monochromator mirror
_diffrn_radiation_probe x-ray
_diffrn_radiation_type 'Cu K\a'
_diffrn_radiation_wavelength 1.54184
_diffrn_reflns_av_R_equivalents 0.0475
_diffrn_reflns_av_unetI/netI 0.0231
_diffrn_reflns_Laue_measured_fraction_full 1.000
_diffrn_reflns_Laue_measured_fraction_max 0.984
_diffrn_reflns_limit_h_max 30
_diffrn_reflns_limit_h_min -29
_diffrn_reflns_limit_k_max 28
_diffrn_reflns_limit_k_min -27
_diffrn_reflns_limit_l_max 22
_diffrn_reflns_limit_l_min -23
_diffrn_reflns_number 162835
_diffrn_reflns_point_group_measured_fraction_full 1.000
_diffrn_reflns_point_group_measured_fraction_max 0.984
_diffrn_reflns_theta_full 74.504
_diffrn_reflns_theta_max 80.624
_diffrn_reflns_theta_min 2.756
_diffrn_source 'micro-focus sealed X-ray tube'
_diffrn_source_type 'PhotonJet (Cu) X-ray Source'
_exptl_absorpt_coefficient_mu 14.876
_exptl_absorpt_correction_T_max 1.00000
_exptl_absorpt_correction_T_min 0.33105
_exptl_absorpt_correction_type multi-scan
_exptl_absorpt_process_details
;
CrysAlisPro 1.171.43.136a (Rigaku Oxford Diffraction, 2024)
Empirical absorption correction using spherical harmonics,
implemented in SCALE3 ABSPACK scaling algorithm.
;
_exptl_crystal_colour violet
_exptl_crystal_colour_primary violet
_exptl_crystal_density_diffrn 1.857
_exptl_crystal_description block
_exptl_crystal_F_000 5244
_exptl_crystal_size_max 0.197
_exptl_crystal_size_mid 0.074
_exptl_crystal_size_min 0.074
_refine_diff_density_max 0.795
_refine_diff_density_min -0.880
_refine_diff_density_rms 0.111
_refine_ls_extinction_method none
_refine_ls_goodness_of_fit_ref 1.066
_refine_ls_hydrogen_treatment constr
_refine_ls_matrix_type full
_refine_ls_number_parameters 1112
_refine_ls_number_reflns 20285
_refine_ls_number_restraints 96
_refine_ls_restrained_S_all 1.066
_refine_ls_R_factor_all 0.0274
_refine_ls_R_factor_gt 0.0263
_refine_ls_shift/su_max 0.003
_refine_ls_shift/su_mean 0.000
_refine_ls_structure_factor_coef Fsqd
_refine_ls_weighting_details 'w=1/[\s^2^(Fo^2^)+(0.0283P)^2^+21.5961P] where P=(Fo^2^+2Fc^2^)/3'
_refine_ls_weighting_scheme calc
_refine_ls_wR_factor_gt 0.0660
_refine_ls_wR_factor_ref 0.0667
_reflns_Friedel_coverage 0.000
_reflns_number_gt 19589
_reflns_number_total 20285
_reflns_threshold_expression 'I > 2\s(I)'
_cod_data_source_file d5sc06415e3.cif
_cod_data_source_block matds37
_cod_depositor_comments 'Adding full bibliography for 1575982--1575985.cif.'
_cod_original_cell_volume 9392.23(9)
_cod_database_code 1575985
_shelx_shelxl_version_number 2019/3
_shelx_space_group_comment
;
The symmetry employed for this shelxl refinement is uniquely defined
by the following loop, which should always be used as a source of
symmetry information in preference to the above space-group names.
They are only intended as comments.
;
_shelx_estimated_absorpt_t_max 0.406
_shelx_estimated_absorpt_t_min 0.158
_olex2_refinement_description
;
1. Fixed Uiso
 At 1.2 times of:
  All C(H,H) groups, All C(H,H,H,H) groups
 At 1.5 times of:
  All C(H,H,H) groups
2. Uiso/Uaniso restraints and constraints
All non-hydrogen atoms have similar U: within 1.2A with sigma of 0.02 and sigma
for terminal atoms of 0.04 within 1.2A
All non-hydrogen atoms have similar U: within 0.4A with sigma of 0.002 and
sigma for terminal atoms of 0.004 within 0.4A
3. Same fragment restrains
{C57, C58, O37, C59, C60} sigma for 1-2: 0.02, 1-3: 0.04
as in
{C57A, C58A, O37A, C59A, C60A}
{C60, C59, O37, C58, C57} sigma for 1-2: 0.02, 1-3: 0.04
as in
{C57, C58, O37, C59, C60}
{C53, C54A, C55A, C56A} sigma for 1-2: 0.02, 1-3: 0.04
as in
{C53, C54, C55, C56}
4. Others
 Sof(H53C)=Sof(H53D)=Sof(C57A)=Sof(H57D)=Sof(H57E)=Sof(H57F)=Sof(C58A)=
 Sof(H58C)=Sof(H58D)=Sof(O37A)=Sof(C59A)=Sof(H59C)=Sof(H59D)=Sof(C60A)=
 Sof(H60D)=Sof(H60E)=Sof(H60F)=Sof(C54A)=Sof(H54C)=Sof(H54D)=Sof(C55A)=
 Sof(H55C)=Sof(H55D)=Sof(C56A)=Sof(H56D)=Sof(H56E)=Sof(H56F)=1-FVAR(1)
 Sof(H53A)=Sof(H53B)=Sof(C54)=Sof(H54A)=Sof(H54B)=Sof(C55)=Sof(H55A)=Sof(H55B)=
 Sof(C56)=Sof(H56A)=Sof(H56B)=Sof(H56C)=Sof(C57)=Sof(H57A)=Sof(H57B)=Sof(H57C)=
 Sof(C58)=Sof(H58A)=Sof(H58B)=Sof(O37)=Sof(C59)=Sof(H59A)=Sof(H59B)=Sof(C60)=
 Sof(H60A)=Sof(H60B)=Sof(H60C)=FVAR(1)
5.a Secondary CH2 refined with riding coordinates:
 C9(H9A,H9B), C10(H10A,H10B), C11(H11A,H11B), C13(H13A,H13B), C14(H14A,H14B),
 C15(H15A,H15B), C17(H17A,H17B), C18(H18A,H18B), C19(H19A,H19B), C21(H21A,H21B),
  C22(H22A,H22B), C23(H23A,H23B), C25(H25A,H25B), C26(H26A,H26B), C27(H27A,
 H27B), C29(H29A,H29B), C30(H30A,H30B), C31(H31A,H31B), C33(H33A,H33B),
 C34(H34A,H34B), C35(H35A,H35B), C37(H37A,H37B), C38(H38A,H38B), C39(H39A,H39B),
  C41(H41A,H41B), C42(H42A,H42B), C43(H43A,H43B), C45(H45A,H45B), C46(H46A,
 H46B), C47(H47A,H47B), C49(H49A,H49B), C50(H50A,H50B), C51(H51A,H51B),
 C53(H53A,H53B), C53(H53C,H53D), C54(H54A,H54B), C55(H55A,H55B), C58(H58A,H58B),
  C59(H59A,H59B), C58A(H58C,H58D), C59A(H59C,H59D), C54A(H54C,H54D), C55A(H55C,
 H55D)
5.b Me refined with riding coordinates:
 C57(H57A,H57B,H57C), C60(H60A,H60B,H60C), C57A(H57D,H57E,H57F), C60A(H60D,
 H60E,H60F)
5.c Idealised Me refined as rotating group:
 C1(H1A,H1B,H1C), C2(H2A,H2B,H2C), C3(H3A,H3B,H3C), C4(H4A,H4B,H4C), C5(H5A,
 H5B,H5C), C6(H6A,H6B,H6C), C7(H7A,H7B,H7C), C8(H8A,H8B,H8C), C12(H12A,H12B,
 H12C), C16(H16A,H16B,H16C), C20(H20A,H20B,H20C), C24(H24A,H24B,H24C), C28(H28A,
 H28B,H28C), C32(H32A,H32B,H32C), C36(H36A,H36B,H36C), C40(H40A,H40B,H40C),
 C44(H44A,H44B,H44C), C48(H48A,H48B,H48C), C52(H52A,H52B,H52C), C56(H56A,H56B,
 H56C), C56A(H56D,H56E,H56F)
;
_olex2_submission_original_sample_id matds37
_olex2_submission_special_instructions 'No special instructions were received'
_oxdiff_exptl_absorpt_empirical_details
;
Empirical correction (ABSPACK) includes:
- Absorption correction using spherical harmonics
- Frame scaling
;
_oxdiff_exptl_absorpt_empirical_full_max 2.524
_oxdiff_exptl_absorpt_empirical_full_min 0.725

loop_
_space_group_symop_operation_xyz
'x, y, z'
'-x, y+1/2, -z+1/2'
'-x, -y, -z'
'x, -y-1/2, z-1/2'

loop_
_atom_site_label
_atom_site_type_symbol
_atom_site_fract_x
_atom_site_fract_y
_atom_site_fract_z
_atom_site_U_iso_or_equiv
_atom_site_adp_type
_atom_site_occupancy
_atom_site_site_symmetry_order
_atom_site_calc_flag
_atom_site_refinement_flags_posn
_atom_site_refinement_flags_adp
_atom_site_refinement_flags_occupancy
_atom_site_disorder_assembly
_atom_site_disorder_group
Ce1 Ce 0.24081(2) 0.48549(2) 0.24115(2) 0.01542(4) Uani 1 1 d . . . . .
Mo1 Mo 0.42384(2) 0.41502(2) 0.12320(2) 0.02141(5) Uani 1 1 d . . . . .
Mo2 Mo 0.33625(2) 0.53635(2) 0.11521(2) 0.01856(5) Uani 1 1 d . . . . .
Mo3 Mo 0.27410(2) 0.40780(2) 0.06889(2) 0.01754(5) Uani 1 1 d . . . . .
Mo4 Mo 0.34958(2) 0.35694(2) 0.23766(2) 0.01574(5) Uani 1 1 d . . . . .
Mo5 Mo 0.41105(2) 0.48472(2) 0.28281(2) 0.01902(5) Uani 1 1 d . . . . .
Mo6 Mo 0.06012(2) 0.57053(2) 0.35497(2) 0.01487(5) Uani 1 1 d . . . . .
Mo7 Mo 0.18431(2) 0.48529(2) 0.41776(2) 0.01564(5) Uani 1 1 d . . . . .
Mo8 Mo 0.19509(2) 0.61643(2) 0.35078(2) 0.01498(5) Uani 1 1 d . . . . .
Mo9 Mo 0.09670(2) 0.58059(2) 0.18952(2) 0.01470(5) Uani 1 1 d . . . . .
Mo10 Mo 0.08566(2) 0.44965(2) 0.25688(2) 0.01544(5) Uani 1 1 d . . . . .
O1 O 0.52260(14) 0.38237(14) 0.0646(2) 0.0507(9) Uani 1 1 d . . . . .
O2 O 0.33881(10) 0.59929(11) 0.06603(15) 0.0277(5) Uani 1 1 d . . . . .
O3 O 0.23022(11) 0.37660(11) -0.01373(13) 0.0264(5) Uani 1 1 d . . . . .
O4 O 0.36190(10) 0.28813(10) 0.27670(13) 0.0218(4) Uani 1 1 d . . . . .
O5 O 0.46807(10) 0.51035(11) 0.35736(15) 0.0289(5) Uani 1 1 d . . . . .
O6 O -0.03737(11) 0.60234(11) 0.41636(15) 0.0290(5) Uani 1 1 d . U . . .
O7 O 0.20897(10) 0.45573(10) 0.50752(13) 0.0234(5) Uani 1 1 d . . . . .
O8 O 0.22892(10) 0.67986(10) 0.39159(13) 0.0223(4) Uani 1 1 d . . . . .
O9 O 0.05887(9) 0.61872(10) 0.10930(12) 0.0206(4) Uani 1 1 d . . . . .
O10 O 0.03807(10) 0.39246(10) 0.22690(13) 0.0238(5) Uani 1 1 d . . . . .
O11 O 0.40713(10) 0.49637(10) 0.07734(14) 0.0248(5) Uani 1 1 d . . . . .
O12 O 0.35397(10) 0.38799(10) 0.03498(13) 0.0240(5) Uani 1 1 d . . . . .
O13 O 0.42097(9) 0.34218(10) 0.18138(13) 0.0206(4) Uani 1 1 d . . . . .
O14 O 0.47361(9) 0.45548(10) 0.22122(15) 0.0254(5) Uani 1 1 d . . . . .
O15 O 0.28934(10) 0.48467(10) 0.03561(13) 0.0219(4) Uani 1 1 d . . . . .
O16 O 0.30316(9) 0.34014(9) 0.13331(12) 0.0184(4) Uani 1 1 d . . . . .
O17 O 0.41280(9) 0.40193(10) 0.30475(12) 0.0202(4) Uani 1 1 d . . . . .
O18 O 0.40038(10) 0.54631(10) 0.20815(14) 0.0233(5) Uani 1 1 d . . . . .
O19 O 0.28083(9) 0.54749(10) 0.15816(12) 0.0200(4) Uani 1 1 d . . . . .
O20 O 0.22672(9) 0.43234(10) 0.11909(12) 0.0192(4) Uani 1 1 d . . . . .
O21 O 0.29265(9) 0.38713(9) 0.26713(12) 0.0184(4) Uani 1 1 d . . . . .
O22 O 0.34726(9) 0.50085(10) 0.30711(12) 0.0208(4) Uani 1 1 d . . . . .
O23 O 0.10773(10) 0.52441(9) 0.44676(12) 0.0189(4) Uani 1 1 d . . . . .
O24 O 0.11845(9) 0.63669(9) 0.39328(11) 0.0168(4) Uani 1 1 d . . . . .
O25 O 0.03103(9) 0.60588(9) 0.24976(12) 0.0168(4) Uani 1 1 d . . . . .
O26 O 0.02307(9) 0.49332(9) 0.30841(12) 0.0175(4) Uani 1 1 d . . . . .
O27 O 0.21239(9) 0.56482(9) 0.43869(11) 0.0176(4) Uani 1 1 d . . . . .
O28 O 0.13962(9) 0.64177(9) 0.25639(12) 0.0176(4) Uani 1 1 d . . . . .
O29 O 0.05259(9) 0.50860(9) 0.17984(12) 0.0176(4) Uani 1 1 d . . . . .
O30 O 0.12379(9) 0.43100(9) 0.36384(12) 0.0187(4) Uani 1 1 d . . . . .
O31 O 0.23501(9) 0.46405(9) 0.37111(12) 0.0187(4) Uani 1 1 d . . . . .
O32 O 0.24369(9) 0.58141(9) 0.30993(12) 0.0184(4) Uani 1 1 d . . . . .
O33 O 0.15674(9) 0.54927(9) 0.16828(12) 0.0182(4) Uani 1 1 d . . . . .
O34 O 0.14685(9) 0.43362(9) 0.22704(12) 0.0184(4) Uani 1 1 d . . . . .
O35 O 0.35552(9) 0.44117(9) 0.16839(12) 0.0175(4) Uani 1 1 d . . . . .
O36 O 0.12813(8) 0.53829(9) 0.31275(11) 0.0140(4) Uani 1 1 d . . . . .
N1 N 0.48180(14) 0.39550(13) 0.08658(19) 0.0311(7) Uani 1 1 d . . . . .
N2 N 0.00247(12) 0.59122(12) 0.39184(15) 0.0201(5) Uani 1 1 d . U . . .
N3 N 0.20422(11) 0.29570(11) 0.57000(14) 0.0181(5) Uani 1 1 d . . . . .
N4 N 0.13511(11) 0.58949(11) 0.94017(14) 0.0168(5) Uani 1 1 d . . . . .
N5 N 0.60542(12) 0.39678(13) 0.48100(17) 0.0247(6) Uani 1 1 d . . . . .
C1 C 0.43110(19) 0.52593(18) 0.0248(3) 0.0395(10) Uani 1 1 d . . . . .
H1A H 0.399060 0.538599 -0.020576 0.059 Uiso 1 1 calc R U . . .
H1B H 0.457155 0.498891 0.008894 0.059 Uiso 1 1 calc R U . . .
H1C H 0.453520 0.560580 0.050078 0.059 Uiso 1 1 calc R U . . .
C2 C 0.35069(18) 0.39466(18) -0.0441(2) 0.0332(8) Uani 1 1 d . . . . .
H2A H 0.319423 0.369225 -0.076183 0.050 Uiso 1 1 calc R U . . .
H2B H 0.388379 0.383354 -0.050640 0.050 Uiso 1 1 calc R U . . .
H2C H 0.342006 0.435987 -0.059644 0.050 Uiso 1 1 calc R U . . .
C3 C 0.4539(2) 0.29019(18) 0.1877(3) 0.0452(11) Uani 1 1 d . . . . .
H3A H 0.482616 0.287799 0.239353 0.068 Uiso 1 1 calc R U . . .
H3B H 0.474564 0.290417 0.149106 0.068 Uiso 1 1 calc R U . . .
H3C H 0.427529 0.255942 0.179143 0.068 Uiso 1 1 calc R U . . .
C4 C 0.51913(15) 0.49599(16) 0.2190(3) 0.0328(8) Uani 1 1 d . . . . .
H4A H 0.501378 0.531909 0.191385 0.049 Uiso 1 1 calc R U . . .
H4B H 0.544370 0.477515 0.192290 0.049 Uiso 1 1 calc R U . . .
H4C H 0.542756 0.506246 0.271650 0.049 Uiso 1 1 calc R U . . .
C5 C 0.09605(17) 0.51304(18) 0.5169(2) 0.0316(8) Uani 1 1 d . . . . .
H5A H 0.092556 0.470307 0.523257 0.047 Uiso 1 1 calc R U . . .
H5B H 0.059195 0.532406 0.516004 0.047 Uiso 1 1 calc R U . . .
H5C H 0.128344 0.528554 0.560053 0.047 Uiso 1 1 calc R U . . .
C6 C 0.13113(15) 0.66096(14) 0.46861(17) 0.0229(6) Uani 1 1 d . . . . .
H6A H 0.158225 0.634726 0.505879 0.034 Uiso 1 1 calc R U . . .
H6B H 0.094569 0.664926 0.481657 0.034 Uiso 1 1 calc R U . . .
H6C H 0.149337 0.699953 0.470139 0.034 Uiso 1 1 calc R U . . .
C7 C -0.02976(13) 0.61178(15) 0.20614(18) 0.0227(6) Uani 1 1 d . . . . .
H7A H -0.045704 0.572990 0.186296 0.034 Uiso 1 1 calc R U . . .
H7B H -0.033732 0.638883 0.162951 0.034 Uiso 1 1 calc R U . . .
H7C H -0.051501 0.627526 0.239268 0.034 Uiso 1 1 calc R U . . .
C8 C -0.01357(14) 0.45881(14) 0.34032(19) 0.0231(6) Uani 1 1 d . . . . .
H8A H 0.009947 0.443171 0.390509 0.035 Uiso 1 1 calc R U . . .
H8B H -0.030545 0.425931 0.305552 0.035 Uiso 1 1 calc R U . . .
H8C H -0.045258 0.483636 0.346810 0.035 Uiso 1 1 calc R U . . .
C9 C 0.23961(14) 0.34574(13) 0.61751(18) 0.0202(6) Uani 1 1 d . . . . .
H9A H 0.217501 0.361799 0.650717 0.024 Uiso 1 1 calc R U . . .
H9B H 0.242905 0.377711 0.582072 0.024 Uiso 1 1 calc R U . . .
C10 C 0.30097(14) 0.32962(14) 0.66815(18) 0.0235(6) Uani 1 1 d . . . . .
H10A H 0.325494 0.318467 0.635577 0.028 Uiso 1 1 calc R U . . .
H10B H 0.298983 0.295287 0.700860 0.028 Uiso 1 1 calc R U . . .
C11 C 0.32881(16) 0.38232(16) 0.7191(2) 0.0298(7) Uani 1 1 d . . . . .
H11A H 0.329179 0.416892 0.686034 0.036 Uiso 1 1 calc R U . . .
H11B H 0.304494 0.392624 0.752297 0.036 Uiso 1 1 calc R U . . .
C12 C 0.39143(17) 0.36931(18) 0.7697(2) 0.0357(8) Uani 1 1 d . . . . .
H12A H 0.391631 0.333607 0.800199 0.054 Uiso 1 1 calc R U . . .
H12B H 0.406340 0.402790 0.804373 0.054 Uiso 1 1 calc R U . . .
H12C H 0.416607 0.363158 0.737140 0.054 Uiso 1 1 calc R U . . .
C13 C 0.19538(13) 0.24657(13) 0.62222(18) 0.0195(6) Uani 1 1 d . . . . .
H13A H 0.168747 0.216582 0.589870 0.023 Uiso 1 1 calc R U . . .
H13B H 0.233784 0.227183 0.646695 0.023 Uiso 1 1 calc R U . . .
C14 C 0.17024(14) 0.26581(14) 0.68529(18) 0.0203(6) Uani 1 1 d . . . . .
H14A H 0.133085 0.287780 0.662358 0.024 Uiso 1 1 calc R U . . .
H14B H 0.198395 0.292371 0.721855 0.024 Uiso 1 1 calc R U . . .
C15 C 0.15866(15) 0.21139(14) 0.72792(18) 0.0231(6) Uani 1 1 d . . . . .
H15A H 0.195983 0.189611 0.750456 0.028 Uiso 1 1 calc R U . . .
H15B H 0.130925 0.184822 0.690808 0.028 Uiso 1 1 calc R U . . .
C16 C 0.13294(16) 0.22794(16) 0.79206(19) 0.0276(7) Uani 1 1 d . . . . .
H16A H 0.128437 0.192201 0.820019 0.041 Uiso 1 1 calc R U . . .
H16B H 0.094442 0.246648 0.769503 0.041 Uiso 1 1 calc R U . . .
H16C H 0.159491 0.255579 0.827735 0.041 Uiso 1 1 calc R U . . .
C17 C 0.14529(13) 0.32227(14) 0.52272(18) 0.0200(6) Uani 1 1 d . . . . .
H17A H 0.128530 0.343838 0.558164 0.024 Uiso 1 1 calc R U . . .
H17B H 0.152700 0.351597 0.486595 0.024 Uiso 1 1 calc R U . . .
C18 C 0.09959(14) 0.27855(14) 0.47667(18) 0.0206(6) Uani 1 1 d . . . . .
H18A H 0.087704 0.251997 0.512268 0.025 Uiso 1 1 calc R U . . .
H18B H 0.116727 0.254016 0.444192 0.025 Uiso 1 1 calc R U . . .
C19 C 0.04568(14) 0.31150(15) 0.42562(19) 0.0238(6) Uani 1 1 d . . . . .
H19A H 0.028845 0.336009 0.458445 0.029 Uiso 1 1 calc R U . . .
H19B H 0.057966 0.338318 0.390631 0.029 Uiso 1 1 calc R U . . .
C20 C -0.00126(16) 0.26952(18) 0.3780(2) 0.0350(8) Uani 1 1 d . . . . .
H20A H 0.014794 0.246165 0.344063 0.053 Uiso 1 1 calc R U . . .
H20B H -0.035176 0.292343 0.346876 0.053 Uiso 1 1 calc R U . . .
H20C H -0.013672 0.242984 0.412441 0.053 Uiso 1 1 calc R U . . .
C21 C 0.23618(14) 0.26873(14) 0.51800(17) 0.0196(6) Uani 1 1 d . . . . .
H21A H 0.210854 0.237510 0.486446 0.024 Uiso 1 1 calc R U . . .
H21B H 0.272440 0.249375 0.550907 0.024 Uiso 1 1 calc R U . . .
C22 C 0.25317(15) 0.31169(15) 0.46384(18) 0.0239(6) Uani 1 1 d . . . . .
H22A H 0.278152 0.343630 0.494228 0.029 Uiso 1 1 calc R U . . .
H22B H 0.217273 0.329915 0.428368 0.029 Uiso 1 1 calc R U . . .
C23 C 0.28686(16) 0.27865(16) 0.4171(2) 0.0287(7) Uani 1 1 d . . . . .
H23A H 0.263932 0.243324 0.393219 0.034 Uiso 1 1 calc R U . . .
H23B H 0.289990 0.304691 0.374991 0.034 Uiso 1 1 calc R U . . .
C24 C 0.34828(16) 0.25922(17) 0.4647(2) 0.0320(8) Uani 1 1 d . . . . .
H24A H 0.368578 0.242083 0.430702 0.048 Uiso 1 1 calc R U . . .
H24B H 0.345424 0.229568 0.502491 0.048 Uiso 1 1 calc R U . . .
H24C H 0.370436 0.293480 0.491620 0.048 Uiso 1 1 calc R U . . .
C25 C 0.10455(13) 0.63781(14) 0.88436(17) 0.0196(6) Uani 1 1 d . . . . .
H25A H 0.134892 0.663436 0.874299 0.024 Uiso 1 1 calc R U . . .
H25B H 0.081975 0.619228 0.834900 0.024 Uiso 1 1 calc R U . . .
C26 C 0.06319(14) 0.67618(14) 0.91182(18) 0.0207(6) Uani 1 1 d . . . . .
H26A H 0.084619 0.693450 0.962632 0.025 Uiso 1 1 calc R U . . .
H26B H 0.030577 0.651735 0.917846 0.025 Uiso 1 1 calc R U . . .
C27 C 0.03828(14) 0.72574(14) 0.85384(19) 0.0223(6) Uani 1 1 d . . . . .
H27A H 0.070578 0.752175 0.851192 0.027 Uiso 1 1 calc R U . . .
H27B H 0.019901 0.708557 0.802043 0.027 Uiso 1 1 calc R U . . .
C28 C -0.00699(15) 0.76097(16) 0.8774(2) 0.0293(7) Uani 1 1 d . . . . .
H28A H -0.039033 0.734782 0.879691 0.044 Uiso 1 1 calc R U . . .
H28B H -0.022765 0.792339 0.839584 0.044 Uiso 1 1 calc R U . . .
H28C H 0.011482 0.778631 0.928209 0.044 Uiso 1 1 calc R U . . .
C29 C 0.08907(13) 0.54596(13) 0.94957(17) 0.0180(6) Uani 1 1 d . . . . .
H29A H 0.067649 0.564646 0.981937 0.022 Uiso 1 1 calc R U . . .
H29B H 0.060234 0.538441 0.898255 0.022 Uiso 1 1 calc R U . . .
C30 C 0.11346(14) 0.48714(13) 0.98536(18) 0.0193(6) Uani 1 1 d . . . . .
H30A H 0.145529 0.494016 1.034132 0.023 Uiso 1 1 calc R U . . .
H30B H 0.129979 0.465214 0.949953 0.023 Uiso 1 1 calc R U . . .
C31 C 0.06467(13) 0.45044(14) 1.00131(18) 0.0201(6) Uani 1 1 d . . . . .
H31A H 0.052132 0.469946 1.042118 0.024 Uiso 1 1 calc R U . . .
H31B H 0.030260 0.448822 0.954083 0.024 Uiso 1 1 calc R U . . .
C32 C 0.08497(15) 0.38785(14) 1.0265(2) 0.0253(7) Uani 1 1 d . . . . .
H32A H 0.117834 0.389220 1.074652 0.038 Uiso 1 1 calc R U . . .
H32B H 0.097800 0.368542 0.986489 0.038 Uiso 1 1 calc R U . . .
H32C H 0.052370 0.365446 1.034723 0.038 Uiso 1 1 calc R U . . .
C33 C 0.16782(13) 0.61511(14) 1.01912(17) 0.0191(6) Uani 1 1 d . . . . .
H33A H 0.138406 0.629273 1.043010 0.023 Uiso 1 1 calc R U . . .
H33B H 0.190371 0.582871 1.051919 0.023 Uiso 1 1 calc R U . . .
C34 C 0.20984(14) 0.66554(14) 1.01963(18) 0.0223(6) Uani 1 1 d . . . . .
H34A H 0.188604 0.697174 0.984404 0.027 Uiso 1 1 calc R U . . .
H34B H 0.241995 0.651083 1.000904 0.027 Uiso 1 1 calc R U . . .
C35 C 0.23575(16) 0.69053(15) 1.1008(2) 0.0286(7) Uani 1 1 d . . . . .
H35A H 0.203612 0.705967 1.118832 0.034 Uiso 1 1 calc R U . . .
H35B H 0.255865 0.658538 1.136239 0.034 Uiso 1 1 calc R U . . .
C36 C 0.27940(18) 0.73998(17) 1.1026(3) 0.0382(9) Uani 1 1 d . . . . .
H36A H 0.294694 0.755773 1.155046 0.057 Uiso 1 1 calc R U . . .
H36B H 0.259577 0.771581 1.067338 0.057 Uiso 1 1 calc R U . . .
H36C H 0.312004 0.724382 1.086634 0.057 Uiso 1 1 calc R U . . .
C37 C 0.17978(13) 0.55940(14) 0.90899(18) 0.0202(6) Uani 1 1 d . . . . .
H37A H 0.201245 0.529401 0.946812 0.024 Uiso 1 1 calc R U . . .
H37B H 0.208789 0.589306 0.904593 0.024 Uiso 1 1 calc R U . . .
C38 C 0.15409(15) 0.52942(15) 0.83111(19) 0.0240(6) Uani 1 1 d . . . . .
H38A H 0.116929 0.509176 0.828984 0.029 Uiso 1 1 calc R U . . .
H38B H 0.145283 0.559405 0.789586 0.029 Uiso 1 1 calc R U . . .
C39 C 0.19789(18) 0.48483(19) 0.8194(2) 0.0392(9) Uani 1 1 d . . . . .
H39A H 0.204609 0.453697 0.859317 0.047 Uiso 1 1 calc R U . . .
H39B H 0.235904 0.504855 0.825712 0.047 Uiso 1 1 calc R U . . .
C40 C 0.1763(2) 0.4563(3) 0.7398(3) 0.0556(14) Uani 1 1 d . . . . .
H40A H 0.172567 0.486552 0.700234 0.083 Uiso 1 1 calc R U . . .
H40B H 0.137984 0.437700 0.732618 0.083 Uiso 1 1 calc R U . . .
H40C H 0.204650 0.426179 0.735580 0.083 Uiso 1 1 calc R U . . .
C41 C 0.55074(15) 0.36181(16) 0.4383(2) 0.0282(7) Uani 1 1 d . . . . .
H41A H 0.532791 0.379874 0.386942 0.034 Uiso 1 1 calc R U . . .
H41B H 0.521906 0.365002 0.466925 0.034 Uiso 1 1 calc R U . . .
C42 C 0.56229(15) 0.29646(16) 0.4277(2) 0.0279(7) Uani 1 1 d . . . . .
H42A H 0.594655 0.282408 0.472736 0.034 Uiso 1 1 calc R U . . .
H42B H 0.574884 0.291643 0.381304 0.034 Uiso 1 1 calc R U . . .
C43 C 0.50749(16) 0.25889(17) 0.4190(2) 0.0319(8) Uani 1 1 d . . . . .
H43A H 0.495722 0.262454 0.466194 0.038 Uiso 1 1 calc R U . . .
H43B H 0.474687 0.273749 0.375079 0.038 Uiso 1 1 calc R U . . .
C44 C 0.5189(2) 0.19430(19) 0.4056(3) 0.0451(10) Uani 1 1 d . . . . .
H44A H 0.524005 0.189847 0.354753 0.068 Uiso 1 1 calc R U . . .
H44B H 0.485414 0.170348 0.408147 0.068 Uiso 1 1 calc R U . . .
H44C H 0.554636 0.181067 0.445389 0.068 Uiso 1 1 calc R U . . .
C45 C 0.63338(14) 0.37319(15) 0.56242(19) 0.0249(7) Uani 1 1 d . . . . .
H45A H 0.657015 0.337858 0.559467 0.030 Uiso 1 1 calc R U . . .
H45B H 0.660836 0.403532 0.592580 0.030 Uiso 1 1 calc R U . . .
C46 C 0.59121(15) 0.35654(15) 0.6062(2) 0.0260(7) Uani 1 1 d . . . . .
H46A H 0.567232 0.322109 0.581228 0.031 Uiso 1 1 calc R U . . .
H46B H 0.564294 0.389976 0.605262 0.031 Uiso 1 1 calc R U . . .
C47 C 0.62611(16) 0.34124(16) 0.6898(2) 0.0289(7) Uani 1 1 d . . . . .
H47A H 0.655659 0.310504 0.690167 0.035 Uiso 1 1 calc R U . . .
H47B H 0.647366 0.376835 0.715661 0.035 Uiso 1 1 calc R U . . .
C48 C 0.58595(19) 0.31884(19) 0.7344(2) 0.0394(9) Uani 1 1 d . . . . .
H48A H 0.556009 0.348761 0.732945 0.059 Uiso 1 1 calc R U . . .
H48B H 0.609353 0.311174 0.787966 0.059 Uiso 1 1 calc R U . . .
H48C H 0.566718 0.282195 0.710769 0.059 Uiso 1 1 calc R U . . .
C49 C 0.58584(14) 0.46088(15) 0.4837(2) 0.0258(7) Uani 1 1 d . . . . .
H49A H 0.561047 0.472487 0.431421 0.031 Uiso 1 1 calc R U . . .
H49B H 0.561012 0.463012 0.518016 0.031 Uiso 1 1 calc R U . . .
C50 C 0.63564(15) 0.50553(16) 0.5116(2) 0.0273(7) Uani 1 1 d . . . . .
H50A H 0.659492 0.505880 0.476020 0.033 Uiso 1 1 calc R U . . .
H50B H 0.661546 0.494062 0.563366 0.033 Uiso 1 1 calc R U . . .
C51 C 0.61016(17) 0.56772(16) 0.5151(2) 0.0312(8) Uani 1 1 d . . . . .
H51A H 0.578860 0.564859 0.539856 0.037 Uiso 1 1 calc R U . . .
H51B H 0.641623 0.593434 0.547756 0.037 Uiso 1 1 calc R U . . .
C52 C 0.58479(18) 0.59622(18) 0.4363(2) 0.0379(9) Uani 1 1 d . . . . .
H52A H 0.616002 0.601129 0.412540 0.057 Uiso 1 1 calc R U . . .
H52B H 0.568302 0.634980 0.441977 0.057 Uiso 1 1 calc R U . . .
H52C H 0.553719 0.570924 0.403522 0.057 Uiso 1 1 calc R U . . .
C53 C 0.65184(15) 0.39240(16) 0.4403(2) 0.0283(7) Uani 1 1 d D . . . .
H53A H 0.688462 0.410358 0.474448 0.034 Uiso 0.630(7) 1 calc R U P A 1
H53B H 0.660035 0.349939 0.435369 0.034 Uiso 0.630(7) 1 calc R U P A 1
H53C H 0.686073 0.417172 0.467824 0.034 Uiso 0.370(7) 1 calc R U P A 2
H53D H 0.665449 0.350941 0.441990 0.034 Uiso 0.370(7) 1 calc R U P A 2
C54 C 0.6390(4) 0.4204(8) 0.3613(5) 0.028(2) Uani 0.630(7) 1 d D U P A 1
H54A H 0.628675 0.462561 0.363739 0.034 Uiso 0.630(7) 1 calc R U P A 1
H54B H 0.605200 0.400191 0.324219 0.034 Uiso 0.630(7) 1 calc R U P A 1
C55 C 0.6930(4) 0.4152(6) 0.3344(5) 0.038(2) Uani 0.630(7) 1 d D U P A 1
H55A H 0.706116 0.373428 0.338347 0.046 Uiso 0.630(7) 1 calc R U P A 1
H55B H 0.725433 0.439113 0.368522 0.046 Uiso 0.630(7) 1 calc R U P A 1
C56 C 0.6800(3) 0.4363(3) 0.2513(4) 0.0449(18) Uani 0.630(7) 1 d D . P A 1
H56A H 0.648472 0.412104 0.217320 0.067 Uiso 0.630(7) 1 calc R U P A 1
H56B H 0.715515 0.432472 0.235783 0.067 Uiso 0.630(7) 1 calc R U P A 1
H56C H 0.667616 0.477769 0.247461 0.067 Uiso 0.630(7) 1 calc R U P A 1
C57 C 0.1658(4) 0.8274(5) 0.1716(5) 0.041(2) Uani 0.630(7) 1 d D U P A 1
H57A H 0.134184 0.810845 0.128533 0.061 Uiso 0.630(7) 1 calc R U P A 1
H57B H 0.159302 0.869948 0.175451 0.061 Uiso 0.630(7) 1 calc R U P A 1
H57C H 0.203704 0.820996 0.162797 0.061 Uiso 0.630(7) 1 calc R U P A 1
C58 C 0.1661(3) 0.7977(4) 0.2448(4) 0.0424(17) Uani 0.630(7) 1 d D U P A 1
H58A H 0.127517 0.803652 0.253032 0.051 Uiso 0.630(7) 1 calc R U P A 1
H58B H 0.171940 0.754676 0.240373 0.051 Uiso 0.630(7) 1 calc R U P A 1
O37 O 0.2122(2) 0.8206(2) 0.3108(3) 0.0370(12) Uani 0.630(7) 1 d D U P A 1
C59 C 0.2694(3) 0.7968(3) 0.3161(4) 0.0383(16) Uani 0.630(7) 1 d D U P A 1
H59A H 0.283106 0.813898 0.274803 0.046 Uiso 0.630(7) 1 calc R U P A 1
H59B H 0.266500 0.753416 0.308875 0.046 Uiso 0.630(7) 1 calc R U P A 1
C60 C 0.3128(4) 0.8111(5) 0.3936(4) 0.050(2) Uani 0.630(7) 1 d D U P A 1
H60A H 0.351412 0.794789 0.396592 0.075 Uiso 0.630(7) 1 calc R U P A 1
H60B H 0.315934 0.854118 0.400272 0.075 Uiso 0.630(7) 1 calc R U P A 1
H60C H 0.299359 0.793751 0.434279 0.075 Uiso 0.630(7) 1 calc R U P A 1
C57A C 0.1589(8) 0.8185(12) 0.1942(12) 0.074(7) Uani 0.370(7) 1 d D U P A 2
H57D H 0.132663 0.788306 0.163142 0.111 Uiso 0.370(7) 1 calc R U P A 2
H57E H 0.135935 0.846402 0.214320 0.111 Uiso 0.370(7) 1 calc R U P A 2
H57F H 0.178221 0.839850 0.162045 0.111 Uiso 0.370(7) 1 calc R U P A 2
C58A C 0.2041(9) 0.7898(7) 0.2594(9) 0.075(4) Uani 0.370(7) 1 d D U P A 2
H58C H 0.185336 0.768179 0.292582 0.090 Uiso 0.370(7) 1 calc R U P A 2
H58D H 0.227853 0.761592 0.240022 0.090 Uiso 0.370(7) 1 calc R U P A 2
O37A O 0.2414(5) 0.8381(5) 0.3027(7) 0.069(3) Uani 0.370(7) 1 d D U P A 2
C59A C 0.2919(8) 0.8096(9) 0.3586(12) 0.081(6) Uani 0.370(7) 1 d D U P A 2
H59C H 0.312217 0.782355 0.332874 0.097 Uiso 0.370(7) 1 calc R U P A 2
H59D H 0.279793 0.787550 0.397955 0.097 Uiso 0.370(7) 1 calc R U P A 2
C60A C 0.3298(8) 0.8612(10) 0.3931(9) 0.091(7) Uani 0.370(7) 1 d D . P A 2
H60D H 0.365579 0.847193 0.432102 0.136 Uiso 0.370(7) 1 calc R U P A 2
H60E H 0.340398 0.882536 0.352695 0.136 Uiso 0.370(7) 1 calc R U P A 2
H60F H 0.308252 0.887686 0.417219 0.136 Uiso 0.370(7) 1 calc R U P A 2
C54A C 0.6281(9) 0.4125(15) 0.3571(9) 0.028(2) Uani 0.370(7) 1 d D U P A 2
H54C H 0.593125 0.388432 0.330248 0.034 Uiso 0.370(7) 1 calc R U P A 2
H54D H 0.615364 0.454229 0.355753 0.034 Uiso 0.370(7) 1 calc R U P A 2
C55A C 0.6729(7) 0.4071(10) 0.3147(9) 0.038(4) Uani 0.370(7) 1 d D U P A 2
H55C H 0.654989 0.422283 0.261733 0.046 Uiso 0.370(7) 1 calc R U P A 2
H55D H 0.681438 0.364603 0.310621 0.046 Uiso 0.370(7) 1 calc R U P A 2
C56A C 0.7308(5) 0.4393(6) 0.3508(7) 0.045(3) Uani 0.370(7) 1 d D U P A 2
H56D H 0.723286 0.481679 0.353500 0.067 Uiso 0.370(7) 1 calc R U P A 2
H56E H 0.756752 0.432869 0.319346 0.067 Uiso 0.370(7) 1 calc R U P A 2
H56F H 0.749678 0.423969 0.402901 0.067 Uiso 0.370(7) 1 calc R U P A 2

loop_
_atom_site_aniso_label
_atom_site_aniso_U_11
_atom_site_aniso_U_22
_atom_site_aniso_U_33
_atom_site_aniso_U_23
_atom_site_aniso_U_13
_atom_site_aniso_U_12
Ce1 0.01322(8) 0.01754(8) 0.01580(8) -0.00005(6) 0.00494(6) 0.00063(6)
Mo1 0.02044(12) 0.01872(12) 0.03024(13) 0.00466(9) 0.01539(10) 0.00366(9)
Mo2 0.01746(11) 0.01680(11) 0.02399(12) 0.00432(9) 0.01017(9) 0.00224(8)
Mo3 0.01908(11) 0.01881(11) 0.01529(11) 0.00017(8) 0.00619(9) 0.00129(9)
Mo4 0.01495(10) 0.01560(11) 0.01719(11) 0.00143(8) 0.00575(8) 0.00077(8)
Mo5 0.01260(11) 0.01813(12) 0.02455(12) -0.00053(9) 0.00321(9) -0.00039(8)
Mo6 0.01582(10) 0.01507(11) 0.01484(10) -0.00035(8) 0.00638(8) 0.00022(8)
Mo7 0.01768(11) 0.01519(11) 0.01393(10) 0.00210(8) 0.00477(8) 0.00150(8)
Mo8 0.01434(10) 0.01406(11) 0.01558(10) -0.00020(8) 0.00327(8) -0.00089(8)
Mo9 0.01331(10) 0.01781(11) 0.01274(10) 0.00093(8) 0.00373(8) 0.00084(8)
Mo10 0.01461(10) 0.01480(11) 0.01763(11) -0.00235(8) 0.00606(8) -0.00153(8)
O1 0.0489(18) 0.0430(17) 0.083(2) 0.0167(16) 0.0536(18) 0.0181(14)
O2 0.0270(12) 0.0237(12) 0.0378(14) 0.0096(10) 0.0179(10) 0.0046(9)
O3 0.0324(13) 0.0263(12) 0.0197(11) -0.0014(9) 0.0069(9) 0.0018(10)
O4 0.0224(11) 0.0206(11) 0.0229(11) 0.0018(8) 0.0077(9) 0.0013(8)
O5 0.0179(11) 0.0271(13) 0.0363(14) -0.0021(10) 0.0007(10) -0.0006(9)
O6 0.0312(13) 0.0257(12) 0.0404(14) -0.0012(10) 0.0259(11) 0.0006(10)
O7 0.0270(11) 0.0233(11) 0.0187(11) 0.0048(9) 0.0053(9) 0.0043(9)
O8 0.0200(10) 0.0187(11) 0.0264(11) -0.0016(9) 0.0047(9) -0.0021(8)
O9 0.0189(10) 0.0246(11) 0.0178(10) 0.0020(8) 0.0052(8) 0.0015(8)
O10 0.0208(11) 0.0231(11) 0.0283(12) -0.0061(9) 0.0090(9) -0.0040(9)
O11 0.0259(12) 0.0219(11) 0.0336(13) 0.0070(9) 0.0194(10) 0.0040(9)
O12 0.0319(12) 0.0234(11) 0.0227(11) 0.0030(9) 0.0170(10) 0.0044(9)
O13 0.0202(10) 0.0181(10) 0.0257(11) 0.0040(8) 0.0103(9) 0.0036(8)
O14 0.0154(10) 0.0222(11) 0.0405(14) 0.0033(10) 0.0116(10) -0.0004(8)
O15 0.0268(11) 0.0214(11) 0.0193(11) 0.0059(8) 0.0099(9) 0.0052(9)
O16 0.0201(10) 0.0166(10) 0.0192(10) 0.0000(8) 0.0073(8) -0.0006(8)
O17 0.0153(10) 0.0207(11) 0.0221(11) 0.0018(8) 0.0022(8) 0.0022(8)
O18 0.0186(10) 0.0162(10) 0.0360(13) 0.0019(9) 0.0099(9) -0.0005(8)
O19 0.0182(10) 0.0197(11) 0.0222(11) 0.0021(8) 0.0067(8) 0.0016(8)
O20 0.0163(10) 0.0212(11) 0.0189(10) 0.0008(8) 0.0038(8) -0.0011(8)
O21 0.0175(10) 0.0200(10) 0.0174(10) 0.0010(8) 0.0049(8) 0.0001(8)
O22 0.0188(10) 0.0209(11) 0.0203(11) -0.0026(8) 0.0026(8) -0.0013(8)
O23 0.0243(11) 0.0200(10) 0.0135(10) 0.0023(8) 0.0077(8) 0.0020(8)
O24 0.0187(10) 0.0166(10) 0.0140(9) -0.0032(8) 0.0036(8) -0.0016(8)
O25 0.0136(9) 0.0194(10) 0.0172(10) -0.0002(8) 0.0048(8) 0.0019(8)
O26 0.0158(10) 0.0152(10) 0.0229(11) -0.0013(8) 0.0081(8) -0.0026(8)
O27 0.0189(10) 0.0176(10) 0.0133(9) -0.0004(8) 0.0006(8) 0.0003(8)
O28 0.0176(10) 0.0151(10) 0.0197(10) 0.0028(8) 0.0052(8) -0.0006(8)
O29 0.0167(10) 0.0195(10) 0.0161(10) -0.0008(8) 0.0046(8) -0.0011(8)
O30 0.0202(10) 0.0165(10) 0.0207(10) 0.0015(8) 0.0084(8) -0.0008(8)
O31 0.0169(10) 0.0184(10) 0.0198(10) 0.0010(8) 0.0041(8) 0.0014(8)
O32 0.0156(10) 0.0196(10) 0.0191(10) 0.0012(8) 0.0041(8) -0.0006(8)
O33 0.0169(10) 0.0210(11) 0.0170(10) 0.0005(8) 0.0055(8) -0.0012(8)
O34 0.0194(10) 0.0170(10) 0.0181(10) -0.0032(8) 0.0051(8) -0.0007(8)
O35 0.0146(9) 0.0189(10) 0.0210(10) 0.0006(8) 0.0083(8) 0.0008(8)
O36 0.0130(9) 0.0161(10) 0.0127(9) 0.0007(7) 0.0037(7) 0.0009(7)
N1 0.0310(15) 0.0265(15) 0.0456(18) 0.0105(13) 0.0261(14) 0.0076(12)
N2 0.0230(13) 0.0186(12) 0.0209(13) -0.0008(10) 0.0100(10) 0.0003(10)
N3 0.0207(12) 0.0171(12) 0.0174(12) 0.0011(9) 0.0074(10) 0.0001(10)
N4 0.0158(11) 0.0158(12) 0.0172(12) 0.0013(9) 0.0029(9) 0.0010(9)
N5 0.0169(12) 0.0272(15) 0.0265(14) -0.0014(11) 0.0016(11) 0.0026(11)
C1 0.046(2) 0.0307(19) 0.059(3) 0.0175(18) 0.042(2) 0.0097(17)
C2 0.045(2) 0.038(2) 0.0227(17) 0.0021(14) 0.0195(16) 0.0072(16)
C3 0.061(3) 0.034(2) 0.058(3) 0.0245(19) 0.043(2) 0.028(2)
C4 0.0175(15) 0.0284(18) 0.055(2) 0.0051(16) 0.0148(16) -0.0056(13)
C5 0.0329(18) 0.046(2) 0.0199(16) 0.0134(14) 0.0147(14) 0.0081(16)
C6 0.0274(16) 0.0225(16) 0.0159(14) -0.0080(12) 0.0028(12) -0.0003(12)
C7 0.0116(13) 0.0325(17) 0.0211(15) 0.0007(13) 0.0010(11) 0.0030(12)
C8 0.0220(15) 0.0225(16) 0.0291(16) -0.0005(13) 0.0139(13) -0.0038(12)
C9 0.0229(15) 0.0164(14) 0.0211(15) 0.0031(11) 0.0067(12) -0.0014(11)
C10 0.0250(16) 0.0208(15) 0.0221(15) 0.0029(12) 0.0036(12) -0.0002(12)
C11 0.0280(17) 0.0296(18) 0.0294(18) -0.0059(14) 0.0054(14) -0.0024(14)
C12 0.0301(19) 0.039(2) 0.0320(19) 0.0009(16) 0.0014(15) -0.0100(16)
C13 0.0207(14) 0.0161(14) 0.0229(15) 0.0047(11) 0.0085(12) 0.0005(11)
C14 0.0211(14) 0.0191(15) 0.0222(15) -0.0004(12) 0.0092(12) -0.0007(11)
C15 0.0268(16) 0.0230(16) 0.0204(15) 0.0027(12) 0.0087(12) 0.0003(12)
C16 0.0305(17) 0.0325(18) 0.0220(16) 0.0050(13) 0.0114(13) -0.0008(14)
C17 0.0205(14) 0.0185(14) 0.0208(14) 0.0041(11) 0.0062(12) 0.0036(11)
C18 0.0218(15) 0.0199(15) 0.0194(14) 0.0005(11) 0.0053(12) -0.0002(12)
C19 0.0217(15) 0.0256(16) 0.0233(15) 0.0030(12) 0.0060(12) 0.0035(12)
C20 0.0258(17) 0.040(2) 0.0325(19) -0.0033(16) -0.0003(15) -0.0026(15)
C21 0.0216(14) 0.0201(15) 0.0189(14) 0.0017(11) 0.0087(12) 0.0010(11)
C22 0.0280(16) 0.0251(16) 0.0199(15) 0.0046(12) 0.0092(13) 0.0000(13)
C23 0.0320(18) 0.0323(18) 0.0260(17) 0.0030(14) 0.0150(14) 0.0016(14)
C24 0.0280(18) 0.0321(19) 0.039(2) -0.0011(15) 0.0144(15) -0.0006(14)
C25 0.0198(14) 0.0191(14) 0.0183(14) 0.0044(11) 0.0036(11) 0.0023(11)
C26 0.0199(14) 0.0202(15) 0.0219(15) 0.0016(12) 0.0062(12) 0.0021(11)
C27 0.0217(15) 0.0166(14) 0.0256(16) 0.0014(12) 0.0031(12) -0.0015(11)
C28 0.0255(16) 0.0234(17) 0.0342(18) -0.0012(14) 0.0023(14) 0.0028(13)
C29 0.0149(13) 0.0207(15) 0.0165(13) 0.0011(11) 0.0023(11) -0.0008(11)
C30 0.0205(14) 0.0189(15) 0.0186(14) 0.0019(11) 0.0063(12) -0.0004(11)
C31 0.0203(14) 0.0198(15) 0.0192(14) 0.0007(11) 0.0049(12) -0.0010(11)
C32 0.0230(16) 0.0221(16) 0.0304(17) 0.0021(13) 0.0079(13) -0.0017(12)
C33 0.0185(14) 0.0205(15) 0.0155(14) -0.0011(11) 0.0013(11) -0.0011(11)
C34 0.0201(15) 0.0203(15) 0.0238(15) 0.0006(12) 0.0032(12) -0.0012(12)
C35 0.0307(17) 0.0228(17) 0.0287(17) -0.0043(13) 0.0041(14) -0.0040(13)
C36 0.034(2) 0.0285(19) 0.045(2) -0.0067(16) 0.0023(17) -0.0064(15)
C37 0.0193(14) 0.0209(15) 0.0215(15) 0.0022(12) 0.0080(12) 0.0014(11)
C38 0.0244(16) 0.0275(17) 0.0210(15) -0.0014(13) 0.0087(13) 0.0031(13)
C39 0.036(2) 0.045(2) 0.036(2) -0.0125(17) 0.0096(17) 0.0108(17)
C40 0.045(3) 0.076(4) 0.045(3) -0.028(2) 0.013(2) 0.016(2)
C41 0.0210(16) 0.0292(18) 0.0280(17) -0.0049(14) -0.0016(13) 0.0004(13)
C42 0.0217(16) 0.0295(18) 0.0268(17) -0.0038(14) -0.0009(13) 0.0013(13)
C43 0.0279(17) 0.034(2) 0.0290(18) -0.0054(15) 0.0026(14) -0.0042(15)
C44 0.042(2) 0.039(2) 0.049(3) -0.0038(19) 0.0062(19) -0.0115(18)
C45 0.0192(15) 0.0268(17) 0.0249(16) -0.0017(13) 0.0016(12) 0.0011(12)
C46 0.0238(16) 0.0254(17) 0.0266(17) -0.0013(13) 0.0045(13) -0.0020(13)
C47 0.0313(18) 0.0250(17) 0.0286(17) 0.0022(13) 0.0069(14) 0.0011(14)
C48 0.045(2) 0.035(2) 0.038(2) 0.0038(16) 0.0130(18) -0.0102(17)
C49 0.0209(15) 0.0273(17) 0.0259(16) -0.0023(13) 0.0025(13) 0.0027(13)
C50 0.0244(16) 0.0304(18) 0.0228(16) -0.0012(13) 0.0014(13) -0.0040(13)
C51 0.0360(19) 0.0277(18) 0.0290(18) -0.0041(14) 0.0088(15) -0.0054(15)
C52 0.036(2) 0.0295(19) 0.039(2) 0.0032(16) -0.0012(16) -0.0113(16)
C53 0.0264(17) 0.0312(18) 0.0261(17) -0.0032(14) 0.0063(14) 0.0017(14)
C54 0.026(4) 0.030(5) 0.026(2) -0.006(2) 0.005(3) -0.009(4)
C55 0.037(6) 0.043(5) 0.042(6) 0.004(5) 0.022(5) 0.007(5)
C56 0.059(4) 0.044(4) 0.043(4) 0.006(3) 0.032(3) 0.006(3)
C57 0.029(4) 0.066(5) 0.030(4) -0.002(4) 0.012(3) -0.001(4)
C58 0.043(4) 0.055(4) 0.031(4) -0.008(3) 0.014(3) -0.002(3)
O37 0.038(3) 0.041(3) 0.034(2) -0.0114(19) 0.015(2) 0.000(2)
C59 0.038(4) 0.039(4) 0.044(4) -0.001(3) 0.022(3) 0.006(3)
C60 0.053(5) 0.064(5) 0.033(4) -0.005(4) 0.015(4) -0.005(4)
C57A 0.054(10) 0.114(15) 0.064(15) -0.007(13) 0.031(10) -0.029(9)
C58A 0.099(10) 0.071(9) 0.059(8) -0.017(7) 0.032(8) -0.001(9)
O37A 0.059(7) 0.068(7) 0.080(7) -0.004(6) 0.022(6) 0.000(6)
C59A 0.086(13) 0.096(12) 0.057(11) -0.014(11) 0.017(10) 0.020(11)
C60A 0.082(13) 0.15(2) 0.041(9) 0.000(11) 0.020(8) -0.003(13)
C54A 0.026(5) 0.030(5) 0.027(2) -0.007(3) 0.006(3) -0.008(5)
C55A 0.048(11) 0.040(7) 0.023(7) -0.004(5) 0.005(7) 0.001(8)
C56A 0.032(6) 0.062(8) 0.045(7) 0.012(6) 0.021(5) 0.003(6)

loop_
_atom_type_symbol
_atom_type_description
_atom_type_scat_dispersion_real
_atom_type_scat_dispersion_imag
_atom_type_scat_source
C C 0.0181 0.0091 'International Tables Vol C Tables 4.2.6.8 and 6.1.1.4'
H H 0.0000 0.0000 'International Tables Vol C Tables 4.2.6.8 and 6.1.1.4'
Ce Ce -1.8482 9.6596 'International Tables Vol C Tables 4.2.6.8 and 6.1.1.4'
Mo Mo -0.0483 2.7339 'International Tables Vol C Tables 4.2.6.8 and 6.1.1.4'
N N 0.0311 0.0180 'International Tables Vol C Tables 4.2.6.8 and 6.1.1.4'
O O 0.0492 0.0322 'International Tables Vol C Tables 4.2.6.8 and 6.1.1.4'

loop_
_geom_angle_atom_site_label_1
_geom_angle_atom_site_label_2
_geom_angle_atom_site_label_3
_geom_angle
_geom_angle_site_symmetry_1
_geom_angle_site_symmetry_3
_geom_angle_publ_flag
O19 Ce1 O21 110.79(7) . . ?
O19 Ce1 O22 71.47(7) . . ?
O19 Ce1 O31 148.37(7) . . ?
O19 Ce1 O32 81.98(7) . . ?
O19 Ce1 O33 75.31(7) . . ?
O19 Ce1 O34 135.96(7) . . ?
O20 Ce1 O19 71.97(7) . . ?
O20 Ce1 O21 70.10(7) . . ?
O20 Ce1 O22 109.77(7) . . ?
O20 Ce1 O31 137.91(7) . . ?
O20 Ce1 O32 148.69(7) . . ?
O20 Ce1 O33 86.52(7) . . ?
O20 Ce1 O34 79.13(7) . . ?
O22 Ce1 O21 70.21(7) . . ?
O22 Ce1 O32 76.75(7) . . ?
O22 Ce1 O33 135.49(7) . . ?
O31 Ce1 O21 79.49(7) . . ?
O31 Ce1 O22 85.27(7) . . ?
O31 Ce1 O32 71.80(7) . . ?
O31 Ce1 O33 110.40(7) . . ?
O31 Ce1 O34 71.67(7) . . ?
O32 Ce1 O21 137.54(7) . . ?
O33 Ce1 O21 151.47(7) . . ?
O33 Ce1 O32 69.96(7) . . ?
O34 Ce1 O21 88.79(7) . . ?
O34 Ce1 O22 151.46(7) . . ?
O34 Ce1 O32 110.20(7) . . ?
O34 Ce1 O33 70.37(7) . . ?
O11 Mo1 O12 86.38(10) . . ?
O11 Mo1 O14 86.61(10) . . ?
O11 Mo1 O35 80.25(8) . . ?
O12 Mo1 O14 161.84(9) . . ?
O12 Mo1 O35 81.34(8) . . ?
O13 Mo1 O11 162.39(9) . . ?
O13 Mo1 O12 91.02(9) . . ?
O13 Mo1 O14 90.61(9) . . ?
O13 Mo1 O35 82.13(8) . . ?
O14 Mo1 O35 80.97(8) . . ?
N1 Mo1 O11 98.50(11) . . ?
N1 Mo1 O12 99.98(13) . . ?
N1 Mo1 O13 99.10(11) . . ?
N1 Mo1 O14 97.62(13) . . ?
N1 Mo1 O35 178.15(12) . . ?
O2 Mo2 O11 91.11(10) . . ?
O2 Mo2 O15 102.59(11) . . ?
O2 Mo2 O18 102.70(11) . . ?
O2 Mo2 O19 105.88(11) . . ?
O2 Mo2 O35 162.70(9) . . ?
O11 Mo2 O35 71.60(8) . . ?
O15 Mo2 O11 80.74(9) . . ?
O15 Mo2 O35 75.48(8) . . ?
O18 Mo2 O11 81.10(10) . . ?
O18 Mo2 O15 148.97(9) . . ?
O18 Mo2 O35 75.00(8) . . ?
O19 Mo2 O11 163.01(9) . . ?
O19 Mo2 O15 94.65(10) . . ?
O19 Mo2 O18 95.43(10) . . ?
O19 Mo2 O35 91.42(9) . . ?
O3 Mo3 O12 90.87(10) . . ?
O3 Mo3 O15 102.77(11) . . ?
O3 Mo3 O16 102.61(10) . . ?
O3 Mo3 O20 105.94(11) . . ?
O3 Mo3 O35 163.53(10) . . ?
O12 Mo3 O35 72.69(8) . . ?
O15 Mo3 O12 80.19(9) . . ?
O15 Mo3 O16 148.08(9) . . ?
O15 Mo3 O35 76.03(9) . . ?
O16 Mo3 O12 80.38(9) . . ?
O16 Mo3 O35 74.13(8) . . ?
O20 Mo3 O12 163.19(9) . . ?
O20 Mo3 O15 95.56(10) . . ?
O20 Mo3 O16 95.78(9) . . ?
O20 Mo3 O35 90.51(8) . . ?
O4 Mo4 O13 89.95(9) . . ?
O4 Mo4 O16 101.90(10) . . ?
O4 Mo4 O17 102.66(10) . . ?
O4 Mo4 O21 106.11(10) . . ?
O4 Mo4 O35 161.94(9) . . ?
O13 Mo4 O35 72.00(7) . . ?
O16 Mo4 O13 78.79(8) . . ?
O16 Mo4 O35 74.66(8) . . ?
O17 Mo4 O13 79.22(9) . . ?
O17 Mo4 O16 146.79(9) . . ?
O17 Mo4 O35 75.04(8) . . ?
O21 Mo4 O13 163.93(9) . . ?
O21 Mo4 O16 96.77(9) . . ?
O21 Mo4 O17 97.51(10) . . ?
O21 Mo4 O35 91.93(8) . . ?
O5 Mo5 O14 90.48(11) . . ?
O5 Mo5 O17 101.91(11) . . ?
O5 Mo5 O18 102.61(11) . . ?
O5 Mo5 O22 105.66(11) . . ?
O5 Mo5 O35 163.32(10) . . ?
O14 Mo5 O35 72.87(8) . . ?
O17 Mo5 O14 80.89(9) . . ?
O17 Mo5 O35 75.04(8) . . ?
O18 Mo5 O14 79.48(9) . . ?
O18 Mo5 O17 148.53(10) . . ?
O18 Mo5 O35 75.80(9) . . ?
O22 Mo5 O14 163.82(9) . . ?
O22 Mo5 O17 96.56(10) . . ?
O22 Mo5 O18 95.51(10) . . ?
O22 Mo5 O35 91.01(9) . . ?
O23 Mo6 O24 86.83(9) . . ?
O23 Mo6 O26 87.85(9) . . ?
O23 Mo6 O36 79.99(8) . . ?
O24 Mo6 O26 162.16(8) . . ?
O24 Mo6 O36 81.72(8) . . ?
O25 Mo6 O23 162.18(8) . . ?
O25 Mo6 O24 91.87(8) . . ?
O25 Mo6 O26 88.02(9) . . ?
O25 Mo6 O36 82.23(8) . . ?
O26 Mo6 O36 80.59(8) . . ?
N2 Mo6 O23 97.22(11) . . ?
N2 Mo6 O24 102.00(10) . . ?
N2 Mo6 O25 100.43(10) . . ?
N2 Mo6 O26 95.55(10) . . ?
N2 Mo6 O36 175.28(10) . . ?
O7 Mo7 O23 89.45(9) . . ?
O7 Mo7 O27 100.51(10) . . ?
O7 Mo7 O30 102.88(10) . . ?
O7 Mo7 O31 106.09(10) . . ?
O7 Mo7 O36 161.00(9) . . ?
O23 Mo7 O36 71.60(7) . . ?
O27 Mo7 O23 81.02(8) . . ?
O27 Mo7 O30 149.79(9) . . ?
O27 Mo7 O36 75.82(8) . . ?
O30 Mo7 O23 80.36(8) . . ?
O30 Mo7 O36 75.82(8) . . ?
O31 Mo7 O23 164.46(9) . . ?
O31 Mo7 O27 95.83(10) . . ?
O31 Mo7 O30 95.78(9) . . ?
O31 Mo7 O36 92.86(8) . . ?
O8 Mo8 O24 90.26(9) . . ?
O8 Mo8 O27 101.36(10) . . ?
O8 Mo8 O28 104.16(10) . . ?
O8 Mo8 O32 106.22(10) . . ?
O8 Mo8 O36 162.77(9) . . ?
O24 Mo8 O36 72.55(7) . . ?
O27 Mo8 O24 79.72(8) . . ?
O27 Mo8 O36 74.85(8) . . ?
O28 Mo8 O24 80.72(8) . . ?
O28 Mo8 O27 147.72(9) . . ?
O28 Mo8 O36 74.91(8) . . ?
O32 Mo8 O24 163.40(9) . . ?
O32 Mo8 O27 94.76(9) . . ?
O32 Mo8 O28 96.75(9) . . ?
O32 Mo8 O36 90.91(8) . . ?
O9 Mo9 O25 91.58(9) . . ?
O9 Mo9 O28 102.62(10) . . ?
O9 Mo9 O29 102.82(10) . . ?
O9 Mo9 O33 105.51(10) . . ?
O9 Mo9 O36 164.00(9) . . ?
O25 Mo9 O36 72.43(7) . . ?
O28 Mo9 O25 79.75(8) . . ?
O28 Mo9 O29 147.23(9) . . ?
O28 Mo9 O36 74.64(8) . . ?
O29 Mo9 O25 79.23(8) . . ?
O29 Mo9 O36 75.19(8) . . ?
O33 Mo9 O25 162.89(9) . . ?
O33 Mo9 O28 96.89(9) . . ?
O33 Mo9 O29 95.86(9) . . ?
O33 Mo9 O36 90.48(8) . . ?
O10 Mo10 O26 90.15(9) . . ?
O10 Mo10 O29 102.19(10) . . ?
O10 Mo10 O30 102.59(10) . . ?
O10 Mo10 O34 106.46(10) . . ?
O10 Mo10 O36 162.30(9) . . ?
O26 Mo10 O36 72.15(7) . . ?
O29 Mo10 O26 79.92(8) . . ?
O29 Mo10 O30 148.33(9) . . ?
O29 Mo10 O36 75.39(8) . . ?
O30 Mo10 O26 80.61(8) . . ?
O30 Mo10 O36 74.99(8) . . ?
O34 Mo10 O26 163.39(9) . . ?
O34 Mo10 O29 96.23(9) . . ?
O34 Mo10 O30 95.34(9) . . ?
O34 Mo10 O36 91.24(8) . . ?
Mo1 O11 Mo2 108.40(10) . . ?
C1 O11 Mo1 129.7(2) . . ?
C1 O11 Mo2 121.7(2) . . ?
Mo1 O12 Mo3 106.55(10) . . ?
C2 O12 Mo1 123.0(2) . . ?
C2 O12 Mo3 118.5(2) . . ?
Mo1 O13 Mo4 106.15(9) . . ?
C3 O13 Mo1 129.2(2) . . ?
C3 O13 Mo4 124.6(2) . . ?
Mo1 O14 Mo5 106.06(9) . . ?
C4 O14 Mo1 120.2(2) . . ?
C4 O14 Mo5 117.4(2) . . ?
Mo3 O15 Mo2 115.75(11) . . ?
Mo4 O16 Mo3 115.88(11) . . ?
Mo5 O17 Mo4 115.14(10) . . ?
Mo5 O18 Mo2 116.05(11) . . ?
Mo2 O19 Ce1 133.21(11) . . ?
Mo3 O20 Ce1 134.36(11) . . ?
Mo4 O21 Ce1 132.11(11) . . ?
Mo5 O22 Ce1 133.66(11) . . ?
Mo6 O23 Mo7 107.51(9) . . ?
C5 O23 Mo6 129.1(2) . . ?
C5 O23 Mo7 123.2(2) . . ?
Mo6 O24 Mo8 106.22(9) . . ?
C6 O24 Mo6 122.50(19) . . ?
C6 O24 Mo8 117.47(18) . . ?
Mo6 O25 Mo9 106.37(9) . . ?
C7 O25 Mo6 124.23(18) . . ?
C7 O25 Mo9 119.60(18) . . ?
Mo6 O26 Mo10 107.20(9) . . ?
C8 O26 Mo6 123.02(19) . . ?
C8 O26 Mo10 120.59(18) . . ?
Mo7 O27 Mo8 115.62(10) . . ?
Mo8 O28 Mo9 116.25(10) . . ?
Mo9 O29 Mo10 115.64(10) . . ?
Mo7 O30 Mo10 115.01(10) . . ?
Mo7 O31 Ce1 131.96(11) . . ?
Mo8 O32 Ce1 133.50(10) . . ?
Mo9 O33 Ce1 134.13(11) . . ?
Mo10 O34 Ce1 133.55(11) . . ?
Mo1 O35 Mo2 99.75(8) . . ?
Mo1 O35 Mo3 99.37(8) . . ?
Mo1 O35 Mo4 99.72(8) . . ?
Mo1 O35 Mo5 100.03(8) . . ?
Mo3 O35 Mo2 88.04(7) . . ?
Mo4 O35 Mo2 160.53(10) . . ?
Mo4 O35 Mo3 88.92(7) . . ?
Mo4 O35 Mo5 88.41(7) . . ?
Mo5 O35 Mo2 88.10(7) . . ?
Mo5 O35 Mo3 160.58(10) . . ?
Mo6 O36 Mo7 100.89(8) . . ?
Mo6 O36 Mo8 99.39(8) . . ?
Mo6 O36 Mo9 98.95(8) . . ?
Mo6 O36 Mo10 100.05(8) . . ?
Mo7 O36 Mo8 88.75(7) . . ?
Mo7 O36 Mo9 160.16(9) . . ?
Mo7 O36 Mo10 88.77(7) . . ?
Mo8 O36 Mo9 87.80(7) . . ?
Mo10 O36 Mo8 160.53(9) . . ?
Mo10 O36 Mo9 88.00(7) . . ?
O1 N1 Mo1 177.4(3) . . ?
O6 N2 Mo6 176.8(2) . . ?
C9 N3 C13 110.4(2) . . ?
C9 N3 C17 106.4(2) . . ?
C9 N3 C21 111.0(2) . . ?
C13 N3 C17 110.9(2) . . ?
C21 N3 C13 107.1(2) . . ?
C21 N3 C17 111.1(2) . . ?
C25 N4 C29 109.1(2) . . ?
C25 N4 C33 111.1(2) . . ?
C25 N4 C37 108.6(2) . . ?
C33 N4 C29 108.3(2) . . ?
C37 N4 C29 111.7(2) . . ?
C37 N4 C33 108.2(2) . . ?
C41 N5 C45 111.4(3) . . ?
C41 N5 C49 106.7(2) . . ?
C41 N5 C53 111.0(3) . . ?
C45 N5 C49 110.2(3) . . ?
C53 N5 C45 106.8(2) . . ?
C53 N5 C49 110.8(3) . . ?
O11 C1 H1A 109.5 . . ?
O11 C1 H1B 109.5 . . ?
O11 C1 H1C 109.5 . . ?
H1A C1 H1B 109.5 . . ?
H1A C1 H1C 109.5 . . ?
H1B C1 H1C 109.5 . . ?
O12 C2 H2A 109.5 . . ?
O12 C2 H2B 109.5 . . ?
O12 C2 H2C 109.5 . . ?
H2A C2 H2B 109.5 . . ?
H2A C2 H2C 109.5 . . ?
H2B C2 H2C 109.5 . . ?
O13 C3 H3A 109.5 . . ?
O13 C3 H3B 109.5 . . ?
O13 C3 H3C 109.5 . . ?
H3A C3 H3B 109.5 . . ?
H3A C3 H3C 109.5 . . ?
H3B C3 H3C 109.5 . . ?
O14 C4 H4A 109.5 . . ?
O14 C4 H4B 109.5 . . ?
O14 C4 H4C 109.5 . . ?
H4A C4 H4B 109.5 . . ?
H4A C4 H4C 109.5 . . ?
H4B C4 H4C 109.5 . . ?
O23 C5 H5A 109.5 . . ?
O23 C5 H5B 109.5 . . ?
O23 C5 H5C 109.5 . . ?
H5A C5 H5B 109.5 . . ?
H5A C5 H5C 109.5 . . ?
H5B C5 H5C 109.5 . . ?
O24 C6 H6A 109.5 . . ?
O24 C6 H6B 109.5 . . ?
O24 C6 H6C 109.5 . . ?
H6A C6 H6B 109.5 . . ?
H6A C6 H6C 109.5 . . ?
H6B C6 H6C 109.5 . . ?
O25 C7 H7A 109.5 . . ?
O25 C7 H7B 109.5 . . ?
O25 C7 H7C 109.5 . . ?
H7A C7 H7B 109.5 . . ?
H7A C7 H7C 109.5 . . ?
H7B C7 H7C 109.5 . . ?
O26 C8 H8A 109.5 . . ?
O26 C8 H8B 109.5 . . ?
O26 C8 H8C 109.5 . . ?
H8A C8 H8B 109.5 . . ?
H8A C8 H8C 109.5 . . ?
H8B C8 H8C 109.5 . . ?
N3 C9 H9A 108.4 . . ?
N3 C9 H9B 108.4 . . ?
N3 C9 C10 115.6(3) . . ?
H9A C9 H9B 107.4 . . ?
C10 C9 H9A 108.4 . . ?
C10 C9 H9B 108.4 . . ?
C9 C10 H10A 109.7 . . ?
C9 C10 H10B 109.7 . . ?
C9 C10 C11 109.8(3) . . ?
H10A C10 H10B 108.2 . . ?
C11 C10 H10A 109.7 . . ?
C11 C10 H10B 109.7 . . ?
C10 C11 H11A 109.2 . . ?
C10 C11 H11B 109.2 . . ?
H11A C11 H11B 107.9 . . ?
C12 C11 C10 112.2(3) . . ?
C12 C11 H11A 109.2 . . ?
C12 C11 H11B 109.2 . . ?
C11 C12 H12A 109.5 . . ?
C11 C12 H12B 109.5 . . ?
C11 C12 H12C 109.5 . . ?
H12A C12 H12B 109.5 . . ?
H12A C12 H12C 109.5 . . ?
H12B C12 H12C 109.5 . . ?
N3 C13 H13A 108.4 . . ?
N3 C13 H13B 108.4 . . ?
H13A C13 H13B 107.4 . . ?
C14 C13 N3 115.6(2) . . ?
C14 C13 H13A 108.4 . . ?
C14 C13 H13B 108.4 . . ?
C13 C14 H14A 109.8 . . ?
C13 C14 H14B 109.8 . . ?
C13 C14 C15 109.5(3) . . ?
H14A C14 H14B 108.2 . . ?
C15 C14 H14A 109.8 . . ?
C15 C14 H14B 109.8 . . ?
C14 C15 H15A 109.2 . . ?
C14 C15 H15B 109.2 . . ?
C14 C15 C16 111.9(3) . . ?
H15A C15 H15B 107.9 . . ?
C16 C15 H15A 109.2 . . ?
C16 C15 H15B 109.2 . . ?
C15 C16 H16A 109.5 . . ?
C15 C16 H16B 109.5 . . ?
C15 C16 H16C 109.5 . . ?
H16A C16 H16B 109.5 . . ?
H16A C16 H16C 109.5 . . ?
H16B C16 H16C 109.5 . . ?
N3 C17 H17A 108.3 . . ?
N3 C17 H17B 108.3 . . ?
H17A C17 H17B 107.4 . . ?
C18 C17 N3 115.8(2) . . ?
C18 C17 H17A 108.3 . . ?
C18 C17 H17B 108.3 . . ?
C17 C18 H18A 109.6 . . ?
C17 C18 H18B 109.6 . . ?
C17 C18 C19 110.2(3) . . ?
H18A C18 H18B 108.1 . . ?
C19 C18 H18A 109.6 . . ?
C19 C18 H18B 109.6 . . ?
C18 C19 H19A 109.2 . . ?
C18 C19 H19B 109.2 . . ?
H19A C19 H19B 107.9 . . ?
C20 C19 C18 112.1(3) . . ?
C20 C19 H19A 109.2 . . ?
C20 C19 H19B 109.2 . . ?
C19 C20 H20A 109.5 . . ?
C19 C20 H20B 109.5 . . ?
C19 C20 H20C 109.5 . . ?
H20A C20 H20B 109.5 . . ?
H20A C20 H20C 109.5 . . ?
H20B C20 H20C 109.5 . . ?
N3 C21 H21A 108.3 . . ?
N3 C21 H21B 108.3 . . ?
N3 C21 C22 115.9(3) . . ?
H21A C21 H21B 107.4 . . ?
C22 C21 H21A 108.3 . . ?
C22 C21 H21B 108.3 . . ?
C21 C22 H22A 109.7 . . ?
C21 C22 H22B 109.7 . . ?
C21 C22 C23 110.0(3) . . ?
H22A C22 H22B 108.2 . . ?
C23 C22 H22A 109.7 . . ?
C23 C22 H22B 109.7 . . ?
C22 C23 H23A 108.8 . . ?
C22 C23 H23B 108.8 . . ?
H23A C23 H23B 107.7 . . ?
C24 C23 C22 113.8(3) . . ?
C24 C23 H23A 108.8 . . ?
C24 C23 H23B 108.8 . . ?
C23 C24 H24A 109.5 . . ?
C23 C24 H24B 109.5 . . ?
C23 C24 H24C 109.5 . . ?
H24A C24 H24B 109.5 . . ?
H24A C24 H24C 109.5 . . ?
H24B C24 H24C 109.5 . . ?
N4 C25 H25A 108.6 . . ?
N4 C25 H25B 108.6 . . ?
H25A C25 H25B 107.6 . . ?
C26 C25 N4 114.7(2) . . ?
C26 C25 H25A 108.6 . . ?
C26 C25 H25B 108.6 . . ?
C25 C26 H26A 109.6 . . ?
C25 C26 H26B 109.6 . . ?
C25 C26 C27 110.1(3) . . ?
H26A C26 H26B 108.2 . . ?
C27 C26 H26A 109.6 . . ?
C27 C26 H26B 109.6 . . ?
C26 C27 H27A 109.6 . . ?
C26 C27 H27B 109.6 . . ?
H27A C27 H27B 108.1 . . ?
C28 C27 C26 110.4(3) . . ?
C28 C27 H27A 109.6 . . ?
C28 C27 H27B 109.6 . . ?
C27 C28 H28A 109.5 . . ?
C27 C28 H28B 109.5 . . ?
C27 C28 H28C 109.5 . . ?
H28A C28 H28B 109.5 . . ?
H28A C28 H28C 109.5 . . ?
H28B C28 H28C 109.5 . . ?
N4 C29 H29A 108.6 . . ?
N4 C29 H29B 108.6 . . ?
H29A C29 H29B 107.5 . . ?
C30 C29 N4 114.8(2) . . ?
C30 C29 H29A 108.6 . . ?
C30 C29 H29B 108.6 . . ?
C29 C30 H30A 109.6 . . ?
C29 C30 H30B 109.6 . . ?
C29 C30 C31 110.1(2) . . ?
H30A C30 H30B 108.2 . . ?
C31 C30 H30A 109.6 . . ?
C31 C30 H30B 109.6 . . ?
C30 C31 H31A 109.3 . . ?
C30 C31 H31B 109.3 . . ?
H31A C31 H31B 107.9 . . ?
C32 C31 C30 111.8(3) . . ?
C32 C31 H31A 109.3 . . ?
C32 C31 H31B 109.3 . . ?
C31 C32 H32A 109.5 . . ?
C31 C32 H32B 109.5 . . ?
C31 C32 H32C 109.5 . . ?
H32A C32 H32B 109.5 . . ?
H32A C32 H32C 109.5 . . ?
H32B C32 H32C 109.5 . . ?
N4 C33 H33A 108.3 . . ?
N4 C33 H33B 108.3 . . ?
H33A C33 H33B 107.4 . . ?
C34 C33 N4 115.8(2) . . ?
C34 C33 H33A 108.3 . . ?
C34 C33 H33B 108.3 . . ?
C33 C34 H34A 109.5 . . ?
C33 C34 H34B 109.5 . . ?
C33 C34 C35 110.6(3) . . ?
H34A C34 H34B 108.1 . . ?
C35 C34 H34A 109.5 . . ?
C35 C34 H34B 109.5 . . ?
C34 C35 H35A 109.4 . . ?
C34 C35 H35B 109.4 . . ?
H35A C35 H35B 108.0 . . ?
C36 C35 C34 111.2(3) . . ?
C36 C35 H35A 109.4 . . ?
C36 C35 H35B 109.4 . . ?
C35 C36 H36A 109.5 . . ?
C35 C36 H36B 109.5 . . ?
C35 C36 H36C 109.5 . . ?
H36A C36 H36B 109.5 . . ?
H36A C36 H36C 109.5 . . ?
H36B C36 H36C 109.5 . . ?
N4 C37 H37A 108.5 . . ?
N4 C37 H37B 108.5 . . ?
N4 C37 C38 115.1(2) . . ?
H37A C37 H37B 107.5 . . ?
C38 C37 H37A 108.5 . . ?
C38 C37 H37B 108.5 . . ?
C37 C38 H38A 109.8 . . ?
C37 C38 H38B 109.8 . . ?
H38A C38 H38B 108.2 . . ?
C39 C38 C37 109.4(3) . . ?
C39 C38 H38A 109.8 . . ?
C39 C38 H38B 109.8 . . ?
C38 C39 H39A 109.2 . . ?
C38 C39 H39B 109.2 . . ?
C38 C39 C40 111.9(3) . . ?
H39A C39 H39B 107.9 . . ?
C40 C39 H39A 109.2 . . ?
C40 C39 H39B 109.2 . . ?
C39 C40 H40A 109.5 . . ?
C39 C40 H40B 109.5 . . ?
C39 C40 H40C 109.5 . . ?
H40A C40 H40B 109.5 . . ?
H40A C40 H40C 109.5 . . ?
H40B C40 H40C 109.5 . . ?
N5 C41 H41A 108.7 . . ?
N5 C41 H41B 108.7 . . ?
N5 C41 C42 114.1(3) . . ?
H41A C41 H41B 107.6 . . ?
C42 C41 H41A 108.7 . . ?
C42 C41 H41B 108.7 . . ?
C41 C42 H42A 109.3 . . ?
C41 C42 H42B 109.3 . . ?
C41 C42 C43 111.6(3) . . ?
H42A C42 H42B 108.0 . . ?
C43 C42 H42A 109.3 . . ?
C43 C42 H42B 109.3 . . ?
C42 C43 H43A 109.4 . . ?
C42 C43 H43B 109.4 . . ?
H43A C43 H43B 108.0 . . ?
C44 C43 C42 111.1(3) . . ?
C44 C43 H43A 109.4 . . ?
C44 C43 H43B 109.4 . . ?
C43 C44 H44A 109.5 . . ?
C43 C44 H44B 109.5 . . ?
C43 C44 H44C 109.5 . . ?
H44A C44 H44B 109.5 . . ?
H44A C44 H44C 109.5 . . ?
H44B C44 H44C 109.5 . . ?
N5 C45 H45A 108.3 . . ?
N5 C45 H45B 108.3 . . ?
H45A C45 H45B 107.4 . . ?
C46 C45 N5 116.1(3) . . ?
C46 C45 H45A 108.3 . . ?
C46 C45 H45B 108.3 . . ?
C45 C46 H46A 109.7 . . ?
C45 C46 H46B 109.7 . . ?
C45 C46 C47 109.6(3) . . ?
H46A C46 H46B 108.2 . . ?
C47 C46 H46A 109.7 . . ?
C47 C46 H46B 109.7 . . ?
C46 C47 H47A 109.3 . . ?
C46 C47 H47B 109.3 . . ?
H47A C47 H47B 108.0 . . ?
C48 C47 C46 111.6(3) . . ?
C48 C47 H47A 109.3 . . ?
C48 C47 H47B 109.3 . . ?
C47 C48 H48A 109.5 . . ?
C47 C48 H48B 109.5 . . ?
C47 C48 H48C 109.5 . . ?
H48A C48 H48B 109.5 . . ?
H48A C48 H48C 109.5 . . ?
H48B C48 H48C 109.5 . . ?
N5 C49 H49A 108.5 . . ?
N5 C49 H49B 108.5 . . ?
H49A C49 H49B 107.5 . . ?
C50 C49 N5 115.1(3) . . ?
C50 C49 H49A 108.5 . . ?
C50 C49 H49B 108.5 . . ?
C49 C50 H50A 109.7 . . ?
C49 C50 H50B 109.7 . . ?
C49 C50 C51 109.9(3) . . ?
H50A C50 H50B 108.2 . . ?
C51 C50 H50A 109.7 . . ?
C51 C50 H50B 109.7 . . ?
C50 C51 H51A 109.0 . . ?
C50 C51 H51B 109.0 . . ?
H51A C51 H51B 107.8 . . ?
C52 C51 C50 113.1(3) . . ?
C52 C51 H51A 109.0 . . ?
C52 C51 H51B 109.0 . . ?
C51 C52 H52A 109.5 . . ?
C51 C52 H52B 109.5 . . ?
C51 C52 H52C 109.5 . . ?
H52A C52 H52B 109.5 . . ?
H52A C52 H52C 109.5 . . ?
H52B C52 H52C 109.5 . . ?
N5 C53 H53A 107.7 . . ?
N5 C53 H53B 107.7 . . ?
N5 C53 H53C 109.3 . . ?
N5 C53 H53D 109.3 . . ?
H53A C53 H53B 107.1 . . ?
H53C C53 H53D 108.0 . . ?
C54 C53 N5 118.5(5) . . ?
C54 C53 H53A 107.7 . . ?
C54 C53 H53B 107.7 . . ?
C54A C53 N5 111.6(8) . . ?
C54A C53 H53C 109.3 . . ?
C54A C53 H53D 109.3 . . ?
C53 C54 H54A 109.8 . . ?
C53 C54 H54B 109.8 . . ?
C53 C54 C55 109.5(8) . . ?
H54A C54 H54B 108.2 . . ?
C55 C54 H54A 109.8 . . ?
C55 C54 H54B 109.8 . . ?
C54 C55 H55A 109.3 . . ?
C54 C55 H55B 109.3 . . ?
C54 C55 C56 111.4(7) . . ?
H55A C55 H55B 108.0 . . ?
C56 C55 H55A 109.3 . . ?
C56 C55 H55B 109.3 . . ?
C55 C56 H56A 109.5 . . ?
C55 C56 H56B 109.5 . . ?
C55 C56 H56C 109.5 . . ?
H56A C56 H56B 109.5 . . ?
H56A C56 H56C 109.5 . . ?
H56B C56 H56C 109.5 . . ?
H57A C57 H57B 109.5 . . ?
H57A C57 H57C 109.5 . . ?
H57B C57 H57C 109.5 . . ?
C58 C57 H57A 109.5 . . ?
C58 C57 H57B 109.5 . . ?
C58 C57 H57C 109.5 . . ?
C57 C58 H58A 109.2 . . ?
C57 C58 H58B 109.2 . . ?
H58A C58 H58B 107.9 . . ?
O37 C58 C57 111.8(7) . . ?
O37 C58 H58A 109.2 . . ?
O37 C58 H58B 109.2 . . ?
C59 O37 C58 112.4(5) . . ?
O37 C59 H59A 109.6 . . ?
O37 C59 H59B 109.6 . . ?
O37 C59 C60 110.1(6) . . ?
H59A C59 H59B 108.2 . . ?
C60 C59 H59A 109.6 . . ?
C60 C59 H59B 109.6 . . ?
C59 C60 H60A 109.5 . . ?
C59 C60 H60B 109.5 . . ?
C59 C60 H60C 109.5 . . ?
H60A C60 H60B 109.5 . . ?
H60A C60 H60C 109.5 . . ?
H60B C60 H60C 109.5 . . ?
H57D C57A H57E 109.5 . . ?
H57D C57A H57F 109.5 . . ?
H57E C57A H57F 109.5 . . ?
C58A C57A H57D 109.5 . . ?
C58A C57A H57E 109.5 . . ?
C58A C57A H57F 109.5 . . ?
C57A C58A H58C 110.6 . . ?
C57A C58A H58D 110.6 . . ?
H58C C58A H58D 108.7 . . ?
O37A C58A C57A 105.9(14) . . ?
O37A C58A H58C 110.6 . . ?
O37A C58A H58D 110.6 . . ?
C59A O37A C58A 106.1(13) . . ?
O37A C59A H59C 111.3 . . ?
O37A C59A H59D 111.3 . . ?
O37A C59A C60A 102.1(13) . . ?
H59C C59A H59D 109.2 . . ?
C60A C59A H59C 111.3 . . ?
C60A C59A H59D 111.3 . . ?
C59A C60A H60D 109.5 . . ?
C59A C60A H60E 109.5 . . ?
C59A C60A H60F 109.5 . . ?
H60D C60A H60E 109.5 . . ?
H60D C60A H60F 109.5 . . ?
H60E C60A H60F 109.5 . . ?
C53 C54A H54C 109.0 . . ?
C53 C54A H54D 109.0 . . ?
H54C C54A H54D 107.8 . . ?
C55A C54A C53 112.7(14) . . ?
C55A C54A H54C 109.0 . . ?
C55A C54A H54D 109.0 . . ?
C54A C55A H55C 108.3 . . ?
C54A C55A H55D 108.3 . . ?
C54A C55A C56A 115.8(15) . . ?
H55C C55A H55D 107.4 . . ?
C56A C55A H55C 108.3 . . ?
C56A C55A H55D 108.3 . . ?
C55A C56A H56D 109.5 . . ?
C55A C56A H56E 109.5 . . ?
C55A C56A H56F 109.5 . . ?
H56D C56A H56E 109.5 . . ?
H56D C56A H56F 109.5 . . ?
H56E C56A H56F 109.5 . . ?

loop_
_geom_bond_atom_site_label_1
_geom_bond_atom_site_label_2
_geom_bond_distance
_geom_bond_site_symmetry_2
_geom_bond_publ_flag
Ce1 O19 2.468(2) . ?
Ce1 O20 2.462(2) . ?
Ce1 O21 2.519(2) . ?
Ce1 O22 2.478(2) . ?
Ce1 O31 2.469(2) . ?
Ce1 O32 2.497(2) . ?
Ce1 O33 2.495(2) . ?
Ce1 O34 2.477(2) . ?
Mo1 O11 2.009(2) . ?
Mo1 O12 2.021(2) . ?
Mo1 O13 1.973(2) . ?
Mo1 O14 2.032(2) . ?
Mo1 O35 2.132(2) . ?
Mo1 N1 1.773(3) . ?
Mo2 O2 1.695(2) . ?
Mo2 O11 2.215(2) . ?
Mo2 O15 1.929(2) . ?
Mo2 O18 1.914(2) . ?
Mo2 O19 1.757(2) . ?
Mo2 O35 2.348(2) . ?
Mo3 O3 1.700(2) . ?
Mo3 O12 2.230(2) . ?
Mo3 O15 1.914(2) . ?
Mo3 O16 1.923(2) . ?
Mo3 O20 1.756(2) . ?
Mo3 O35 2.336(2) . ?
Mo4 O4 1.699(2) . ?
Mo4 O13 2.277(2) . ?
Mo4 O16 1.921(2) . ?
Mo4 O17 1.915(2) . ?
Mo4 O21 1.752(2) . ?
Mo4 O35 2.316(2) . ?
Mo5 O5 1.701(2) . ?
Mo5 O14 2.235(2) . ?
Mo5 O17 1.913(2) . ?
Mo5 O18 1.910(2) . ?
Mo5 O22 1.756(2) . ?
Mo5 O35 2.318(2) . ?
Mo6 O23 2.001(2) . ?
Mo6 O24 2.016(2) . ?
Mo6 O25 1.996(2) . ?
Mo6 O26 2.022(2) . ?
Mo6 O36 2.1349(19) . ?
Mo6 N2 1.777(3) . ?
Mo7 O7 1.697(2) . ?
Mo7 O23 2.242(2) . ?
Mo7 O27 1.916(2) . ?
Mo7 O30 1.919(2) . ?
Mo7 O31 1.753(2) . ?
Mo7 O36 2.3053(19) . ?
Mo8 O8 1.701(2) . ?
Mo8 O24 2.250(2) . ?
Mo8 O27 1.923(2) . ?
Mo8 O28 1.907(2) . ?
Mo8 O32 1.754(2) . ?
Mo8 O36 2.340(2) . ?
Mo9 O9 1.698(2) . ?
Mo9 O25 2.255(2) . ?
Mo9 O28 1.918(2) . ?
Mo9 O29 1.918(2) . ?
Mo9 O33 1.750(2) . ?
Mo9 O36 2.3436(19) . ?
Mo10 O10 1.697(2) . ?
Mo10 O26 2.232(2) . ?
Mo10 O29 1.921(2) . ?
Mo10 O30 1.928(2) . ?
Mo10 O34 1.752(2) . ?
Mo10 O36 2.334(2) . ?
O1 N1 1.203(4) . ?
O6 N2 1.200(3) . ?
O11 C1 1.429(4) . ?
O12 C2 1.430(4) . ?
O13 C3 1.400(4) . ?
O14 C4 1.434(4) . ?
O23 C5 1.418(4) . ?
O24 C6 1.424(3) . ?
O25 C7 1.430(3) . ?
O26 C8 1.427(4) . ?
N3 C9 1.514(4) . ?
N3 C13 1.522(4) . ?
N3 C17 1.528(4) . ?
N3 C21 1.521(4) . ?
N4 C25 1.518(4) . ?
N4 C29 1.527(4) . ?
N4 C33 1.524(4) . ?
N4 C37 1.520(4) . ?
N5 C41 1.519(4) . ?
N5 C45 1.524(4) . ?
N5 C49 1.529(4) . ?
N5 C53 1.520(4) . ?
C1 H1A 0.9800 . ?
C1 H1B 0.9800 . ?
C1 H1C 0.9800 . ?
C2 H2A 0.9800 . ?
C2 H2B 0.9800 . ?
C2 H2C 0.9800 . ?
C3 H3A 0.9800 . ?
C3 H3B 0.9800 . ?
C3 H3C 0.9800 . ?
C4 H4A 0.9800 . ?
C4 H4B 0.9800 . ?
C4 H4C 0.9800 . ?
C5 H5A 0.9800 . ?
C5 H5B 0.9800 . ?
C5 H5C 0.9800 . ?
C6 H6A 0.9800 . ?
C6 H6B 0.9800 . ?
C6 H6C 0.9800 . ?
C7 H7A 0.9800 . ?
C7 H7B 0.9800 . ?
C7 H7C 0.9800 . ?
C8 H8A 0.9800 . ?
C8 H8B 0.9800 . ?
C8 H8C 0.9800 . ?
C9 H9A 0.9900 . ?
C9 H9B 0.9900 . ?
C9 C10 1.515(4) . ?
C10 H10A 0.9900 . ?
C10 H10B 0.9900 . ?
C10 C11 1.531(5) . ?
C11 H11A 0.9900 . ?
C11 H11B 0.9900 . ?
C11 C12 1.524(5) . ?
C12 H12A 0.9800 . ?
C12 H12B 0.9800 . ?
C12 H12C 0.9800 . ?
C13 H13A 0.9900 . ?
C13 H13B 0.9900 . ?
C13 C14 1.520(4) . ?
C14 H14A 0.9900 . ?
C14 H14B 0.9900 . ?
C14 C15 1.527(4) . ?
C15 H15A 0.9900 . ?
C15 H15B 0.9900 . ?
C15 C16 1.530(4) . ?
C16 H16A 0.9800 . ?
C16 H16B 0.9800 . ?
C16 H16C 0.9800 . ?
C17 H17A 0.9900 . ?
C17 H17B 0.9900 . ?
C17 C18 1.519(4) . ?
C18 H18A 0.9900 . ?
C18 H18B 0.9900 . ?
C18 C19 1.529(4) . ?
C19 H19A 0.9900 . ?
C19 H19B 0.9900 . ?
C19 C20 1.520(5) . ?
C20 H20A 0.9800 . ?
C20 H20B 0.9800 . ?
C20 H20C 0.9800 . ?
C21 H21A 0.9900 . ?
C21 H21B 0.9900 . ?
C21 C22 1.530(4) . ?
C22 H22A 0.9900 . ?
C22 H22B 0.9900 . ?
C22 C23 1.539(5) . ?
C23 H23A 0.9900 . ?
C23 H23B 0.9900 . ?
C23 C24 1.520(5) . ?
C24 H24A 0.9800 . ?
C24 H24B 0.9800 . ?
C24 H24C 0.9800 . ?
C25 H25A 0.9900 . ?
C25 H25B 0.9900 . ?
C25 C26 1.515(4) . ?
C26 H26A 0.9900 . ?
C26 H26B 0.9900 . ?
C26 C27 1.530(4) . ?
C27 H27A 0.9900 . ?
C27 H27B 0.9900 . ?
C27 C28 1.512(5) . ?
C28 H28A 0.9800 . ?
C28 H28B 0.9800 . ?
C28 H28C 0.9800 . ?
C29 H29A 0.9900 . ?
C29 H29B 0.9900 . ?
C29 C30 1.516(4) . ?
C30 H30A 0.9900 . ?
C30 H30B 0.9900 . ?
C30 C31 1.533(4) . ?
C31 H31A 0.9900 . ?
C31 H31B 0.9900 . ?
C31 C32 1.521(4) . ?
C32 H32A 0.9800 . ?
C32 H32B 0.9800 . ?
C32 H32C 0.9800 . ?
C33 H33A 0.9900 . ?
C33 H33B 0.9900 . ?
C33 C34 1.519(4) . ?
C34 H34A 0.9900 . ?
C34 H34B 0.9900 . ?
C34 C35 1.526(5) . ?
C35 H35A 0.9900 . ?
C35 H35B 0.9900 . ?
C35 C36 1.523(5) . ?
C36 H36A 0.9800 . ?
C36 H36B 0.9800 . ?
C36 H36C 0.9800 . ?
C37 H37A 0.9900 . ?
C37 H37B 0.9900 . ?
C37 C38 1.522(4) . ?
C38 H38A 0.9900 . ?
C38 H38B 0.9900 . ?
C38 C39 1.517(5) . ?
C39 H39A 0.9900 . ?
C39 H39B 0.9900 . ?
C39 C40 1.526(6) . ?
C40 H40A 0.9800 . ?
C40 H40B 0.9800 . ?
C40 H40C 0.9800 . ?
C41 H41A 0.9900 . ?
C41 H41B 0.9900 . ?
C41 C42 1.527(5) . ?
C42 H42A 0.9900 . ?
C42 H42B 0.9900 . ?
C42 C43 1.529(5) . ?
C43 H43A 0.9900 . ?
C43 H43B 0.9900 . ?
C43 C44 1.520(6) . ?
C44 H44A 0.9800 . ?
C44 H44B 0.9800 . ?
C44 H44C 0.9800 . ?
C45 H45A 0.9900 . ?
C45 H45B 0.9900 . ?
C45 C46 1.517(5) . ?
C46 H46A 0.9900 . ?
C46 H46B 0.9900 . ?
C46 C47 1.535(5) . ?
C47 H47A 0.9900 . ?
C47 H47B 0.9900 . ?
C47 C48 1.527(5) . ?
C48 H48A 0.9800 . ?
C48 H48B 0.9800 . ?
C48 H48C 0.9800 . ?
C49 H49A 0.9900 . ?
C49 H49B 0.9900 . ?
C49 C50 1.523(5) . ?
C50 H50A 0.9900 . ?
C50 H50B 0.9900 . ?
C50 C51 1.542(5) . ?
C51 H51A 0.9900 . ?
C51 H51B 0.9900 . ?
C51 C52 1.521(5) . ?
C52 H52A 0.9800 . ?
C52 H52B 0.9800 . ?
C52 H52C 0.9800 . ?
C53 H53A 0.9900 . ?
C53 H53B 0.9900 . ?
C53 H53C 0.9900 . ?
C53 H53D 0.9900 . ?
C53 C54 1.518(9) . ?
C53 C54A 1.517(14) . ?
C54 H54A 0.9900 . ?
C54 H54B 0.9900 . ?
C54 C55 1.524(10) . ?
C55 H55A 0.9900 . ?
C55 H55B 0.9900 . ?
C55 C56 1.529(10) . ?
C56 H56A 0.9800 . ?
C56 H56B 0.9800 . ?
C56 H56C 0.9800 . ?
C57 H57A 0.9800 . ?
C57 H57B 0.9800 . ?
C57 H57C 0.9800 . ?
C57 C58 1.496(9) . ?
C58 H58A 0.9900 . ?
C58 H58B 0.9900 . ?
C58 O37 1.451(8) . ?
O37 C59 1.444(7) . ?
C59 H59A 0.9900 . ?
C59 H59B 0.9900 . ?
C59 C60 1.507(10) . ?
C60 H60A 0.9800 . ?
C60 H60B 0.9800 . ?
C60 H60C 0.9800 . ?
C57A H57D 0.9800 . ?
C57A H57E 0.9800 . ?
C57A H57F 0.9800 . ?
C57A C58A 1.486(16) . ?
C58A H58C 0.9900 . ?
C58A H58D 0.9900 . ?
C58A O37A 1.475(13) . ?
O37A C59A 1.465(14) . ?
C59A H59C 0.9900 . ?
C59A H59D 0.9900 . ?
C59A C60A 1.491(16) . ?
C60A H60D 0.9800 . ?
C60A H60E 0.9800 . ?
C60A H60F 0.9800 . ?
C54A H54C 0.9900 . ?
C54A H54D 0.9900 . ?
C54A C55A 1.510(15) . ?
C55A H55C 0.9900 . ?
C55A H55D 0.9900 . ?
C55A C56A 1.522(14) . ?
C56A H56D 0.9800 . ?
C56A H56E 0.9800 . ?
C56A H56F 0.9800 . ?

loop_
_geom_torsion_atom_site_label_1
_geom_torsion_atom_site_label_2
_geom_torsion_atom_site_label_3
_geom_torsion_atom_site_label_4
_geom_torsion
_geom_torsion_site_symmetry_1
_geom_torsion_site_symmetry_2
_geom_torsion_site_symmetry_3
_geom_torsion_site_symmetry_4
_geom_torsion_publ_flag
O2 Mo2 O19 Ce1 179.95(15) . . . . ?
O3 Mo3 O20 Ce1 -177.89(14) . . . . ?
O4 Mo4 O21 Ce1 -179.59(13) . . . . ?
O5 Mo5 O22 Ce1 178.70(15) . . . . ?
O7 Mo7 O31 Ce1 -178.51(14) . . . . ?
O8 Mo8 O32 Ce1 177.31(14) . . . . ?
O9 Mo9 O33 Ce1 179.86(14) . . . . ?
O10 Mo10 O34 Ce1 -179.31(14) . . . . ?
O11 Mo2 O19 Ce1 2.1(4) . . . . ?
O12 Mo3 O20 Ce1 1.4(4) . . . . ?
O13 Mo4 O21 Ce1 -2.2(4) . . . . ?
O14 Mo5 O22 Ce1 2.9(5) . . . . ?
O15 Mo2 O19 Ce1 75.45(15) . . . . ?
O15 Mo3 O20 Ce1 -72.90(16) . . . . ?
O16 Mo3 O20 Ce1 77.21(15) . . . . ?
O16 Mo4 O21 Ce1 -75.09(14) . . . . ?
O17 Mo4 O21 Ce1 74.85(14) . . . . ?
O17 Mo5 O22 Ce1 -76.95(16) . . . . ?
O18 Mo2 O19 Ce1 -75.17(15) . . . . ?
O18 Mo5 O22 Ce1 73.93(16) . . . . ?
O23 Mo7 O31 Ce1 1.6(4) . . . . ?
O24 Mo8 O32 Ce1 4.4(4) . . . . ?
O25 Mo9 O33 Ce1 -2.8(4) . . . . ?
O26 Mo10 O34 Ce1 0.5(4) . . . . ?
O27 Mo7 O31 Ce1 -75.78(14) . . . . ?
O27 Mo8 O32 Ce1 74.01(15) . . . . ?
O28 Mo8 O32 Ce1 -75.78(15) . . . . ?
O28 Mo9 O33 Ce1 74.68(15) . . . . ?
O29 Mo9 O33 Ce1 -75.07(15) . . . . ?
O29 Mo10 O34 Ce1 75.99(15) . . . . ?
O30 Mo7 O31 Ce1 76.28(15) . . . . ?
O30 Mo10 O34 Ce1 -74.49(15) . . . . ?
O35 Mo2 O19 Ce1 -0.10(15) . . . . ?
O35 Mo3 O20 Ce1 3.12(15) . . . . ?
O35 Mo4 O21 Ce1 -0.31(14) . . . . ?
O35 Mo5 O22 Ce1 -1.90(15) . . . . ?
O36 Mo7 O31 Ce1 0.25(14) . . . . ?
O36 Mo8 O32 Ce1 -0.86(14) . . . . ?
O36 Mo9 O33 Ce1 0.09(14) . . . . ?
O36 Mo10 O34 Ce1 0.55(14) . . . . ?
N3 C9 C10 C11 -173.8(3) . . . . ?
N3 C13 C14 C15 174.9(3) . . . . ?
N3 C17 C18 C19 -173.8(2) . . . . ?
N3 C21 C22 C23 178.1(3) . . . . ?
N4 C25 C26 C27 176.1(2) . . . . ?
N4 C29 C30 C31 172.8(2) . . . . ?
N4 C33 C34 C35 175.3(3) . . . . ?
N4 C37 C38 C39 -160.9(3) . . . . ?
N5 C41 C42 C43 154.4(3) . . . . ?
N5 C45 C46 C47 -172.9(3) . . . . ?
N5 C49 C50 C51 -177.5(3) . . . . ?
N5 C53 C54 C55 175.4(7) . . . . ?
N5 C53 C54A C55A -178.5(16) . . . . ?
C9 N3 C13 C14 52.4(3) . . . . ?
C9 N3 C17 C18 -173.6(2) . . . . ?
C9 N3 C21 C22 -55.7(3) . . . . ?
C9 C10 C11 C12 -178.3(3) . . . . ?
C13 N3 C9 C10 60.9(3) . . . . ?
C13 N3 C17 C18 -53.5(3) . . . . ?
C13 N3 C21 C22 -176.2(3) . . . . ?
C13 C14 C15 C16 -179.7(3) . . . . ?
C17 N3 C9 C10 -178.7(3) . . . . ?
C17 N3 C13 C14 -65.3(3) . . . . ?
C17 N3 C21 C22 62.5(3) . . . . ?
C17 C18 C19 C20 179.7(3) . . . . ?
C21 N3 C9 C10 -57.7(3) . . . . ?
C21 N3 C13 C14 173.3(3) . . . . ?
C21 N3 C17 C18 65.5(3) . . . . ?
C21 C22 C23 C24 -70.5(4) . . . . ?
C25 N4 C29 C30 163.9(2) . . . . ?
C25 N4 C33 C34 -52.3(3) . . . . ?
C25 N4 C37 C38 -61.4(3) . . . . ?
C25 C26 C27 C28 175.1(3) . . . . ?
C29 N4 C25 C26 64.2(3) . . . . ?
C29 N4 C33 C34 -172.1(2) . . . . ?
C29 N4 C37 C38 58.9(3) . . . . ?
C29 C30 C31 C32 171.9(3) . . . . ?
C33 N4 C25 C26 -55.0(3) . . . . ?
C33 N4 C29 C30 -75.1(3) . . . . ?
C33 N4 C37 C38 178.0(3) . . . . ?
C33 C34 C35 C36 178.3(3) . . . . ?
C37 N4 C25 C26 -173.8(3) . . . . ?
C37 N4 C29 C30 43.9(3) . . . . ?
C37 N4 C33 C34 66.7(3) . . . . ?
C37 C38 C39 C40 -176.1(4) . . . . ?
C41 N5 C45 C46 -41.5(4) . . . . ?
C41 N5 C49 C50 -169.6(3) . . . . ?
C41 N5 C53 C54 66.4(8) . . . . ?
C41 N5 C53 C54A 56.1(15) . . . . ?
C41 C42 C43 C44 178.0(3) . . . . ?
C45 N5 C41 C42 -61.5(4) . . . . ?
C45 N5 C49 C50 69.3(4) . . . . ?
C45 N5 C53 C54 -172.0(7) . . . . ?
C45 N5 C53 C54A 177.7(14) . . . . ?
C45 C46 C47 C48 -174.9(3) . . . . ?
C49 N5 C41 C42 178.2(3) . . . . ?
C49 N5 C45 C46 76.6(3) . . . . ?
C49 N5 C53 C54 -51.9(8) . . . . ?
C49 N5 C53 C54A -62.2(14) . . . . ?
C49 C50 C51 C52 -76.0(4) . . . . ?
C53 N5 C41 C42 57.3(4) . . . . ?
C53 N5 C45 C46 -162.9(3) . . . . ?
C53 N5 C49 C50 -48.7(4) . . . . ?
C53 C54 C55 C56 173.4(9) . . . . ?
C53 C54A C55A C56A -56(3) . . . . ?
C57 C58 O37 C59 -78.3(9) . . . . ?
C58 O37 C59 C60 -167.6(7) . . . . ?
C57A C58A O37A C59A -170.3(17) . . . . ?
C58A O37A C59A C60A 174.0(15) . . . . ?
